data_4500177
loop_
_publ_author_name
'Dey, Chandan'
'Das, Raja'
'Pachfule, Pradip'
'Poddar, Pankaj'
'Banerjee, Rahul'

_publ_contact_author
;

Dr. Rahul Banerjee

Scientist
Physical/Materials Chemistry Division  
National Chemical Laboratory
Dr. Homi Bhaba Road
Pune 411008, India


;
_publ_section_title
;
 Structural and Selective Gas Adsorption Studies of Polyoxometalate and
 Tris(ethylenediamine) Cobalt(III) Based Ionic Crystals
;
_journal_issue 1
_journal_name_full 'Crystal Growth &amp; Design'
_journal_page_first 139
_journal_paper_doi 10.1021/cg101201b
_journal_volume 11
_journal_year 2011
_chemical_formula_moiety '2(O40SiW12),3(C6H24CoN6), 12(C3H7NO),Cl,3(O)'
_chemical_formula_sum 'C54 H156 Cl Co3 N30 O95 Si2 W24'
_chemical_formula_weight 7426.67
_chemical_name_common CoW12Si-DMF
_chemical_name_systematic
; 
 ? 
;
_space_group_IT_number 2
_symmetry_cell_setting triclinic
_symmetry_space_group_name_Hall '-P 1'
_symmetry_space_group_name_H-M 'P -1'
_atom_sites_solution_hydrogens geom
_atom_sites_solution_primary direct
_atom_sites_solution_secondary difmap
_audit_creation_method SHELXL-97
_cell_angle_alpha 93.3400(10)
_cell_angle_beta 95.4740(10)
_cell_angle_gamma 97.373(2)
_cell_formula_units_Z 2
_cell_length_a 13.1948(11)
_cell_length_b 20.9672(18)
_cell_length_c 29.020(3)
_cell_measurement_reflns_used 6109
_cell_measurement_temperature 293(2)
_cell_measurement_theta_max 27.83
_cell_measurement_theta_min 2.47
_cell_volume 7905.7(13)
_computing_cell_refinement 'Bruker SMART'
_computing_data_collection 'Bruker SMART'
_computing_data_reduction 'Bruker SMART'
_computing_molecular_graphics 'Bruker SHELXTL'
_computing_publication_material 'Bruker SHELXTL'
_computing_structure_refinement 'Bruker SHELXTL'
_computing_structure_solution 'Bruker SHELXTL'
_diffrn_ambient_temperature 293(2)
_diffrn_measured_fraction_theta_full 0.998
_diffrn_measured_fraction_theta_max 0.998
_diffrn_radiation_monochromator graphite
_diffrn_radiation_source 'fine-focus sealed tube'
_diffrn_radiation_type MoK\a
_diffrn_radiation_wavelength 0.71073
_diffrn_reflns_av_R_equivalents 0.1000
_diffrn_reflns_av_sigmaI/netI 0.1012
_diffrn_reflns_limit_h_max 15
_diffrn_reflns_limit_h_min -15
_diffrn_reflns_limit_k_max 24
_diffrn_reflns_limit_k_min -24
_diffrn_reflns_limit_l_max 34
_diffrn_reflns_limit_l_min -34
_diffrn_reflns_number 77225
_diffrn_reflns_theta_full 25.00
_diffrn_reflns_theta_max 25.00
_diffrn_reflns_theta_min 1.41
_exptl_absorpt_coefficient_mu 17.813
_exptl_absorpt_correction_T_max 0.9653
_exptl_absorpt_correction_T_min 0.9486
_exptl_absorpt_correction_type multi-scan
_exptl_absorpt_process_details 'Blessing, Acta Cryst. (1995) A51 33-58'
_exptl_crystal_colour yellow
_exptl_crystal_density_diffrn 3.120
_exptl_crystal_density_method 'not measured'
_exptl_crystal_description plate
_exptl_crystal_F_000 6704
_exptl_crystal_size_max 0.18
_exptl_crystal_size_mid 0.16
_exptl_crystal_size_min 0.08
_refine_diff_density_max 5.911
_refine_diff_density_min -4.148
_refine_diff_density_rms 0.583
_refine_ls_extinction_method none
_refine_ls_goodness_of_fit_ref 1.027
_refine_ls_hydrogen_treatment constr
_refine_ls_matrix_type full
_refine_ls_number_parameters 1436
_refine_ls_number_reflns 27818
_refine_ls_number_restraints 3
_refine_ls_restrained_S_all 1.027
_refine_ls_R_factor_all 0.0933
_refine_ls_R_factor_gt 0.0782
_refine_ls_shift/su_max 0.001
_refine_ls_shift/su_mean 0.000
_refine_ls_structure_factor_coef Fsqd
_refine_ls_weighting_details 'calc w=1/[\s^2^(Fo^2^)+(0.1009P)^2^+53.7690P] where P=(Fo^2^+2Fc^2^)/3'
_refine_ls_weighting_scheme calc
_refine_ls_wR_factor_gt 0.2046
_refine_ls_wR_factor_ref 0.2179
_reflns_number_gt 21997
_reflns_number_total 27818
_reflns_threshold_expression >2sigma(I)
_cod_data_source_file cg101201b_si_001.cif
_cod_data_source_block CoW12Si-DMF
_cod_depositor_comments
;
The following automatic conversions were performed:

'_symmetry_cell_setting' value 'Triclinic' changed to 'triclinic'
according to /home/saulius/struct/CIF-dictionaries/cif_core.dic
dictionary named 'cif_core.dic' version 2.4.1 from 2010-06-29.

Automatic conversion script
Id: cif_fix_values 1715 2011-07-08 13:25:40Z adriana 
;
_cod_original_cell_volume 7905.6(12)
_cod_original_sg_symbol_H-M P-1
_cod_database_code 4500177

loop_
_symmetry_equiv_pos_as_xyz
'x, y, z'
'-x, -y, -z'

loop_
_atom_site_label
_atom_site_type_symbol
_atom_site_fract_x
_atom_site_fract_y
_atom_site_fract_z
_atom_site_U_iso_or_equiv
_atom_site_adp_type
_atom_site_occupancy
_atom_site_symmetry_multiplicity
_atom_site_calc_flag
_atom_site_refinement_flags
C1 C 0.5463(16) 0.3090(11) 0.4737(7) 0.032(5) Uiso 1 1 d .
H1A H 0.5846 0.2927 0.4497 0.039 Uiso 1 1 calc R
H1B H 0.5676 0.3551 0.4792 0.039 Uiso 1 1 calc R
C2 C 0.2162(16) 0.2583(11) 0.5074(7) 0.028(5) Uiso 1 1 d .
H2A H 0.2262 0.3023 0.4984 0.034 Uiso 1 1 calc R
H2B H 0.1709 0.2562 0.5319 0.034 Uiso 1 1 calc R
C3 C 0.4124(15) 0.0774(10) 0.4592(6) 0.024(4) Uiso 1 1 d .
H3A H 0.3850 0.0322 0.4591 0.029 Uiso 1 1 calc R
H3B H 0.4825 0.0835 0.4738 0.029 Uiso 1 1 calc R
C4 C 0.0772(16) 0.3287(11) 0.0738(7) 0.030(5) Uiso 1 1 d .
H4 H 0.0537 0.3687 0.0746 0.036 Uiso 1 1 calc R
C5 C 0.0583(19) -0.0323(13) 0.0763(9) 0.043(6) Uiso 1 1 d .
H5 H 0.0305 -0.0223 0.1037 0.052 Uiso 1 1 calc R
C6 C 0.7397(18) 0.1600(12) 0.4392(8) 0.037(5) Uiso 1 1 d .
H6 H 0.7818 0.1992 0.4394 0.045 Uiso 1 1 calc R
C7 C 0.148(2) 0.0057(15) 0.0108(9) 0.054(7) Uiso 1 1 d .
H7A H 0.2162 -0.0043 0.0189 0.081 Uiso 1 1 calc R
H7B H 0.1516 0.0439 -0.0060 0.081 Uiso 1 1 calc R
H7C H 0.1087 -0.0296 -0.0082 0.081 Uiso 1 1 calc R
C8 C 0.1029(19) 0.3814(12) 0.8721(8) 0.038(5) Uiso 1 1 d .
H8A H 0.0348 0.3860 0.8580 0.045 Uiso 1 1 calc R
H8B H 0.1532 0.4086 0.8571 0.045 Uiso 1 1 calc R
C9 C 0.819(2) 0.3888(14) 0.4493(9) 0.051(7) Uiso 1 1 d .
H9A H 0.7970 0.3963 0.4798 0.062 Uiso 1 1 calc R
H9B H 0.8232 0.3431 0.4439 0.062 Uiso 1 1 calc R
C10 C 0.6862(19) 0.2399(12) 0.3379(8) 0.041(6) Uiso 1 1 d .
H10 H 0.6292 0.2611 0.3407 0.049 Uiso 1 1 calc R
C11 C 0.294(3) 0.3613(18) 0.2803(11) 0.073(9) Uiso 1 1 d .
H11A H 0.3141 0.3905 0.2576 0.110 Uiso 1 1 calc R
H11B H 0.2377 0.3759 0.2950 0.110 Uiso 1 1 calc R
H11C H 0.2718 0.3190 0.2653 0.110 Uiso 1 1 calc R
C12 C 0.396(2) 0.3020(15) 0.3300(10) 0.056(7) Uiso 1 1 d .
H12 H 0.3519 0.2668 0.3155 0.067 Uiso 1 1 calc R
C13 C 1.096(2) 0.5404(14) 0.4111(9) 0.050(7) Uiso 1 1 d .
H13A H 1.1607 0.5612 0.4025 0.060 Uiso 1 1 calc R
H13B H 1.0985 0.5453 0.4447 0.060 Uiso 1 1 calc R
C14 C 1.013(3) 0.5731(17) 0.3910(12) 0.073(9) Uiso 1 1 d .
H14A H 1.0089 0.6119 0.4102 0.087 Uiso 1 1 calc R
H14B H 1.0274 0.5854 0.3603 0.087 Uiso 1 1 calc R
C15 C 0.091(2) 0.3399(14) 0.1590(9) 0.054(7) Uiso 1 1 d .
H15A H 0.1563 0.3453 0.1772 0.080 Uiso 1 1 calc R
H15B H 0.0407 0.3153 0.1751 0.080 Uiso 1 1 calc R
H15C H 0.0702 0.3815 0.1539 0.080 Uiso 1 1 calc R
C16 C 0.127(2) 0.2415(15) 0.1149(10) 0.059(8) Uiso 1 1 d .
H16A H 0.1083 0.2229 0.1429 0.088 Uiso 1 1 calc R
H16B H 0.2002 0.2436 0.1141 0.088 Uiso 1 1 calc R
H16C H 0.0923 0.2153 0.0885 0.088 Uiso 1 1 calc R
C17 C 0.758(2) 0.1482(14) 0.3131(9) 0.052(7) Uiso 1 1 d .
H17A H 0.8193 0.1782 0.3128 0.078 Uiso 1 1 calc R
H17B H 0.7463 0.1214 0.2846 0.078 Uiso 1 1 calc R
H17C H 0.7658 0.1217 0.3388 0.078 Uiso 1 1 calc R
C18 C 0.897(3) 0.1124(19) 0.4381(12) 0.080(10) Uiso 1 1 d .
H18A H 0.9262 0.1555 0.4331 0.119 Uiso 1 1 calc R
H18B H 0.9142 0.0832 0.4141 0.119 Uiso 1 1 calc R
H18C H 0.9254 0.1008 0.4677 0.119 Uiso 1 1 calc R
C19 C 0.810(2) 0.5116(14) 0.9302(10) 0.056(7) Uiso 1 1 d .
H19A H 0.8760 0.5033 0.9225 0.084 Uiso 1 1 calc R
H19B H 0.8162 0.5334 0.9606 0.084 Uiso 1 1 calc R
H19C H 0.7810 0.5382 0.9079 0.084 Uiso 1 1 calc R
C20 C 0.7615(19) 0.3952(13) 0.9159(8) 0.042(6) Uiso 1 1 d .
H20 H 0.7105 0.3600 0.9154 0.051 Uiso 1 1 calc R
C21 C 0.381(3) 0.9349(19) 0.1694(13) 0.089(11) Uiso 1 1 d .
H21A H 0.3254 0.9132 0.1840 0.133 Uiso 1 1 calc R
H21B H 0.4374 0.9501 0.1925 0.133 Uiso 1 1 calc R
H21C H 0.4029 0.9055 0.1470 0.133 Uiso 1 1 calc R
C22 C 0.568(2) 0.1554(14) 0.2972(9) 0.050(7) Uiso 1 1 d .
H22A H 0.5219 0.1518 0.3209 0.074 Uiso 1 1 calc R
H22B H 0.5712 0.1134 0.2828 0.074 Uiso 1 1 calc R
H22C H 0.5433 0.1825 0.2742 0.074 Uiso 1 1 calc R
C23 C 0.445(3) 0.414(2) 0.3406(15) 0.111(14) Uiso 1 1 d .
H23A H 0.4351 0.4144 0.3730 0.167 Uiso 1 1 calc R
H23B H 0.4262 0.4529 0.3284 0.167 Uiso 1 1 calc R
H23C H 0.5160 0.4115 0.3370 0.167 Uiso 1 1 calc R
C24 C 0.454(3) 0.2182(17) 0.6685(12) 0.076(10) Uiso 1 1 d .
H24A H 0.5271 0.2275 0.6671 0.114 Uiso 1 1 calc R
H24B H 0.4380 0.2330 0.6985 0.114 Uiso 1 1 calc R
H24C H 0.4189 0.2399 0.6450 0.114 Uiso 1 1 calc R
C25 C 0.347(2) 0.9854(17) 0.1019(11) 0.065(8) Uiso 1 1 d .
H25 H 0.3394 1.0234 0.0877 0.078 Uiso 1 1 calc R
C26 C 0.413(3) 0.1215(18) 0.6223(11) 0.072(9) Uiso 1 1 d .
H26 H 0.4051 0.0768 0.6215 0.087 Uiso 1 1 calc R
C27 C 0.722(3) 0.044(2) 0.4427(15) 0.109(14) Uiso 1 1 d .
H27A H 0.7584 0.0216 0.4651 0.164 Uiso 1 1 calc R
H27B H 0.7102 0.0193 0.4135 0.164 Uiso 1 1 calc R
H27C H 0.6570 0.0515 0.4532 0.164 Uiso 1 1 calc R
C28 C 0.2285(18) 0.1361(12) 0.3008(8) 0.038(6) Uiso 1 1 d .
H28 H 0.2668 0.1133 0.2821 0.046 Uiso 1 1 calc R
C29 C 0.084(3) 0.118(2) 0.2400(13) 0.091(12) Uiso 1 1 d .
H29A H 0.1302 0.0935 0.2249 0.137 Uiso 1 1 calc R
H29B H 0.0712 0.1537 0.2223 0.137 Uiso 1 1 calc R
H29C H 0.0210 0.0908 0.2424 0.137 Uiso 1 1 calc R
C30 C 0.068(3) 0.1689(17) 0.3149(11) 0.072(9) Uiso 1 1 d .
H30A H 0.1046 0.1764 0.3454 0.108 Uiso 1 1 calc R
H30B H 0.0059 0.1403 0.3160 0.108 Uiso 1 1 calc R
H30C H 0.0526 0.2091 0.3038 0.108 Uiso 1 1 calc R
C31 C 0.553(3) 0.319(2) 0.8368(13) 0.090(11) Uiso 1 1 d .
H31A H 0.5307 0.3241 0.8050 0.135 Uiso 1 1 calc R
H31B H 0.6124 0.2964 0.8383 0.135 Uiso 1 1 calc R
H31C H 0.5711 0.3605 0.8532 0.135 Uiso 1 1 calc R
C32 C 0.455(3) 0.2123(16) 0.8505(11) 0.069(9) Uiso 1 1 d .
H32A H 0.4746 0.1931 0.8787 0.103 Uiso 1 1 calc R
H32B H 0.4970 0.2008 0.8271 0.103 Uiso 1 1 calc R
H32C H 0.3841 0.1971 0.8403 0.103 Uiso 1 1 calc R
C33 C 0.402(2) 0.3143(14) 0.8797(9) 0.049(7) Uiso 1 1 d .
H33 H 0.4151 0.3590 0.8830 0.059 Uiso 1 1 calc R
C34 C 0.410(4) 0.418(3) 0.7091(18) 0.15(2) Uiso 1 1 d .
H34A H 0.3802 0.3990 0.6791 0.223 Uiso 1 1 calc R
H34B H 0.4520 0.3888 0.7236 0.223 Uiso 1 1 calc R
H34C H 0.4512 0.4579 0.7058 0.223 Uiso 1 1 calc R
C35 C 0.339(3) 0.399(2) 0.7823(14) 0.112(15) Uiso 1 1 d .
H35A H 0.3828 0.4284 0.8046 0.168 Uiso 1 1 calc R
H35B H 0.3687 0.3599 0.7784 0.168 Uiso 1 1 calc R
H35C H 0.2726 0.3898 0.7931 0.168 Uiso 1 1 calc R
C36 C 0.245(2) 0.4560(13) 0.7313(9) 0.045(6) Uiso 1 1 d .
H36 H 0.1991 0.4536 0.7538 0.054 Uiso 1 1 calc R
C37 C 0.315(4) 0.027(3) 0.9013(15) 0.14(2) Uiso 1 1 d D
H37 H 0.3813 0.0482 0.8998 0.174 Uiso 1 1 calc R
C38 C 0.286(4) 0.047(3) 0.8178(15) 0.17(2) Uiso 1 1 d D
H38A H 0.3474 0.0294 0.8109 0.248 Uiso 1 1 calc R
H38B H 0.3043 0.0916 0.8285 0.248 Uiso 1 1 calc R
H38C H 0.2389 0.0434 0.7903 0.248 Uiso 1 1 calc R
C39 C 0.156(5) -0.030(4) 0.857(2) 0.29(5) Uiso 1 1 d D
H39A H 0.0976 -0.0070 0.8581 0.442 Uiso 1 1 calc R
H39B H 0.1616 -0.0548 0.8838 0.442 Uiso 1 1 calc R
H39C H 0.1462 -0.0587 0.8295 0.442 Uiso 1 1 calc R
C40 C 0.5665(16) 0.2763(10) 0.5171(7) 0.028(5) Uiso 1 1 d .
H40A H 0.6397 0.2755 0.5242 0.034 Uiso 1 1 calc R
H40B H 0.5416 0.2990 0.5429 0.034 Uiso 1 1 calc R
C41 C 0.4095(16) 0.0978(10) 0.4107(7) 0.027(5) Uiso 1 1 d .
H41A H 0.3416 0.0857 0.3942 0.032 Uiso 1 1 calc R
H41B H 0.4592 0.0785 0.3939 0.032 Uiso 1 1 calc R
C42 C 0.1670(17) 0.2115(11) 0.4646(7) 0.033(5) Uiso 1 1 d .
H42A H 0.1433 0.1692 0.4743 0.040 Uiso 1 1 calc R
H42B H 0.1095 0.2284 0.4484 0.040 Uiso 1 1 calc R
C43 C 0.1871(19) 0.1862(12) 0.9472(8) 0.039(6) Uiso 1 1 d .
H43A H 0.2585 0.1828 0.9568 0.047 Uiso 1 1 calc R
H43B H 0.1448 0.1599 0.9664 0.047 Uiso 1 1 calc R
C44 C 0.1621(16) 0.1631(11) 0.8987(7) 0.029(5) Uiso 1 1 d .
H44A H 0.1589 0.1166 0.8952 0.035 Uiso 1 1 calc R
H44B H 0.2138 0.1822 0.8801 0.035 Uiso 1 1 calc R
C45 C -0.1489(16) 0.2300(11) 0.9460(7) 0.031(5) Uiso 1 1 d .
H45A H -0.1903 0.1967 0.9604 0.037 Uiso 1 1 calc R
H45B H -0.1669 0.2715 0.9565 0.037 Uiso 1 1 calc R
C46 C -0.1693(19) 0.2206(13) 0.8965(8) 0.043(6) Uiso 1 1 d .
H46A H -0.2379 0.2300 0.8868 0.052 Uiso 1 1 calc R
H46B H -0.1652 0.1761 0.8865 0.052 Uiso 1 1 calc R
C47 C 0.1128(17) 0.3994(11) 0.9235(7) 0.031(5) Uiso 1 1 d .
H47A H 0.1827 0.3985 0.9369 0.037 Uiso 1 1 calc R
H47B H 0.0951 0.4425 0.9293 0.037 Uiso 1 1 calc R
C48 C 0.999(2) 0.3417(14) 0.3208(9) 0.049(7) Uiso 1 1 d .
H48A H 1.0714 0.3572 0.3191 0.058 Uiso 1 1 calc R
H48B H 0.9871 0.2964 0.3102 0.058 Uiso 1 1 calc R
C49 C 0.745(2) 0.4109(14) 0.4124(8) 0.047(6) Uiso 1 1 d .
H49A H 0.6810 0.3821 0.4088 0.057 Uiso 1 1 calc R
H49B H 0.7315 0.4540 0.4211 0.057 Uiso 1 1 calc R
C50 C 0.9360(19) 0.3776(12) 0.2914(8) 0.039(6) Uiso 1 1 d .
H50A H 0.8646 0.3584 0.2890 0.047 Uiso 1 1 calc R
H50B H 0.9583 0.3783 0.2606 0.047 Uiso 1 1 calc R
C51 C 0.084(3) 0.0777(16) 0.0682(11) 0.069(9) Uiso 1 1 d .
H51A H 0.0710 0.0778 0.1002 0.104 Uiso 1 1 calc R
H51B H 0.0254 0.0900 0.0501 0.104 Uiso 1 1 calc R
H51C H 0.1435 0.1076 0.0650 0.104 Uiso 1 1 calc R
C52 C 0.334(3) 1.0450(18) 0.1720(12) 0.079(10) Uiso 1 1 d .
H52A H 0.3950 1.0616 0.1920 0.119 Uiso 1 1 calc R
H52B H 0.2773 1.0370 0.1902 0.119 Uiso 1 1 calc R
H52C H 0.3195 1.0758 0.1499 0.119 Uiso 1 1 calc R
C53 C 0.417(3) 0.130(2) 0.7074(13) 0.097(12) Uiso 1 1 d .
H53A H 0.3509 0.1363 0.7171 0.145 Uiso 1 1 calc R
H53B H 0.4700 0.1536 0.7291 0.145 Uiso 1 1 calc R
H53C H 0.4238 0.0852 0.7061 0.145 Uiso 1 1 calc R
C54 C 0.629(2) 0.4583(15) 0.9426(10) 0.059(8) Uiso 1 1 d .
H54A H 0.5925 0.4776 0.9179 0.088 Uiso 1 1 calc R
H54B H 0.6332 0.4853 0.9707 0.088 Uiso 1 1 calc R
H54C H 0.5922 0.4167 0.9468 0.088 Uiso 1 1 calc R
Cl Cl 0.2168(4) 0.3469(3) 0.4002(2) 0.0392(14) Uani 1 1 d .
Co1 Co 0.38303(19) 0.20709(13) 0.47121(9) 0.0198(6) Uani 1 1 d .
Co2 Co 0.9408(2) 0.43907(14) 0.38082(9) 0.0233(6) Uani 1 1 d .
Co3 Co 0.04293(19) 0.26510(13) 0.91326(8) 0.0190(5) Uani 1 1 d .
N1 N 0.9746(14) 0.3500(10) 0.3695(7) 0.042(5) Uani 1 1 d .
H1C H 1.0287 0.3437 0.3892 0.050 Uiso 1 1 calc R
H1D H 0.9207 0.3210 0.3741 0.050 Uiso 1 1 calc R
N2 N 0.9169(12) 0.5305(8) 0.3880(7) 0.031(4) Uani 1 1 d .
H2C H 0.8752 0.5395 0.3635 0.037 Uiso 1 1 calc R
H2D H 0.8858 0.5370 0.4138 0.037 Uiso 1 1 calc R
N3 N 0.9205(13) 0.4268(9) 0.4463(6) 0.034(4) Uani 1 1 d .
H3C H 0.9705 0.4060 0.4592 0.041 Uiso 1 1 calc R
H3D H 0.9240 0.4654 0.4620 0.041 Uiso 1 1 calc R
N4 N -0.0390(14) 0.2275(9) 0.9597(6) 0.031(4) Uani 1 1 d .
H4A H -0.0283 0.1863 0.9625 0.037 Uiso 1 1 calc R
H4B H -0.0200 0.2495 0.9874 0.037 Uiso 1 1 calc R
N5 N -0.0907(13) 0.2650(10) 0.8751(7) 0.037(5) Uani 1 1 d .
H5A H -0.1083 0.3051 0.8753 0.045 Uiso 1 1 calc R
H5B H -0.0863 0.2509 0.8456 0.045 Uiso 1 1 calc R
N6 N 0.1214(14) 0.3130(9) 0.8675(5) 0.031(4) Uani 1 1 d .
H6A H 0.1889 0.3105 0.8733 0.037 Uiso 1 1 calc R
H6B H 0.1001 0.2959 0.8385 0.037 Uiso 1 1 calc R
N7 N 0.0400(13) 0.3507(8) 0.9439(6) 0.025(4) Uiso 1 1 d .
H7D H -0.0241 0.3613 0.9400 0.030 Uiso 1 1 calc R
H7E H 0.0583 0.3502 0.9746 0.030 Uiso 1 1 calc R
N8 N 0.1687(14) 0.2557(9) 0.9539(6) 0.033(4) Uani 1 1 d .
H8C H 0.2226 0.2822 0.9461 0.040 Uiso 1 1 calc R
H8D H 0.1602 0.2656 0.9837 0.040 Uiso 1 1 calc R
N9 N 0.4368(13) 0.1715(8) 0.4166(6) 0.028(4) Uiso 1 1 d .
H9C H 0.4105 0.1889 0.3912 0.033 Uiso 1 1 calc R
H9D H 0.5055 0.1819 0.4192 0.033 Uiso 1 1 calc R
N10 N 0.5130(12) 0.2115(9) 0.5094(6) 0.032(4) Uani 1 1 d .
H10A H 0.5015 0.1959 0.5369 0.038 Uiso 1 1 calc R
H10B H 0.5532 0.1863 0.4955 0.038 Uiso 1 1 calc R
N11 N 0.4339(13) 0.2959(9) 0.4587(6) 0.028(4) Uiso 1 1 d .
H11D H 0.4222 0.3011 0.4282 0.034 Uiso 1 1 calc R
H11E H 0.4006 0.3237 0.4743 0.034 Uiso 1 1 calc R
N12 N 0.3494(13) 0.1175(8) 0.4847(5) 0.024(4) Uani 1 1 d .
H12A H 0.3617 0.1137 0.5154 0.029 Uiso 1 1 calc R
H12B H 0.2823 0.1042 0.4761 0.029 Uiso 1 1 calc R
N13 N 0.3128(13) 0.2391(8) 0.5237(5) 0.024(4) Uani 1 1 d .
H13C H 0.3025 0.2079 0.5434 0.029 Uiso 1 1 calc R
H13D H 0.3530 0.2730 0.5393 0.029 Uiso 1 1 calc R
N14 N 0.2509(12) 0.2083(8) 0.4346(5) 0.023(4) Uani 1 1 d .
H14C H 0.2551 0.2426 0.4174 0.027 Uiso 1 1 calc R
H14D H 0.2366 0.1725 0.4152 0.027 Uiso 1 1 calc R
N15 N 0.0596(14) 0.1828(8) 0.8835(6) 0.031(4) Uani 1 1 d .
H15D H 0.0096 0.1526 0.8905 0.037 Uiso 1 1 calc R
H15E H 0.0532 0.1852 0.8525 0.037 Uiso 1 1 calc R
N16 N 1.0853(11) 0.4742(8) 0.3970(6) 0.022(4) Uani 1 1 d .
H16D H 1.1123 0.4527 0.4201 0.027 Uiso 1 1 calc R
H16E H 1.1202 0.4685 0.3722 0.027 Uiso 1 1 calc R
N17 N 0.9489(14) 0.4450(9) 0.3146(5) 0.030(4) Uani 1 1 d .
H17D H 0.8992 0.4667 0.3026 0.036 Uiso 1 1 calc R
H17E H 1.0101 0.4664 0.3097 0.036 Uiso 1 1 calc R
N18 N 0.0987(14) 0.3058(11) 0.1140(7) 0.049(6) Uani 1 1 d .
N19 N 0.7935(14) 0.4102(10) 0.3691(6) 0.035(4) Uiso 1 1 d .
H19D H 0.7645 0.4363 0.3497 0.042 Uiso 1 1 calc R
H19E H 0.7829 0.3700 0.3553 0.042 Uiso 1 1 calc R
N20 N 0.6701(15) 0.1837(10) 0.3178(7) 0.040(5) Uiso 1 1 d .
N21 N 0.7415(14) 0.4503(9) 0.9297(6) 0.031(4) Uiso 1 1 d .
N22 N 0.3493(18) 0.9857(12) 0.1478(8) 0.054(6) Uiso 1 1 d .
N23 N 0.0993(16) 0.0165(11) 0.0526(7) 0.043(5) Uiso 1 1 d .
N24 N 0.425(2) 0.1542(14) 0.6616(9) 0.071(7) Uiso 1 1 d .
N25 N 0.7845(15) 0.1085(10) 0.4369(7) 0.040(5) Uiso 1 1 d .
N26 N 0.130(2) 0.1409(13) 0.2848(9) 0.066(7) Uiso 1 1 d .
N27 N 0.4677(17) 0.2804(12) 0.8589(8) 0.052(6) Uiso 1 1 d .
N28 N 0.3288(17) 0.4285(11) 0.7377(8) 0.051(6) Uiso 1 1 d .
N29 N 0.3817(17) 0.3588(12) 0.3158(8) 0.051(6) Uiso 1 1 d .
N30 N 0.235(3) 0.0088(18) 0.8567(11) 0.099(10) Uiso 1 1 d .
O1 O 0.8778(10) 0.4174(7) 0.1101(4) 0.023(3) Uiso 1 1 d .
O2 O 0.8977(10) 0.3983(7) 0.0152(5) 0.030(3) Uani 1 1 d .
O3 O 0.2887(19) 0.0150(10) 0.9314(7) 0.068(6) Uani 1 1 d .
O4 O 0.7361(10) 0.4541(7) 0.0500(5) 0.029(3) Uani 1 1 d .
O5 O 0.6130(11) 0.5469(8) 0.0794(5) 0.034(4) Uiso 1 1 d .
O6 O 0.8403(9) 0.3373(6) 0.1774(4) 0.019(3) Uani 1 1 d .
O7 O 0.7088(10) 0.4065(7) 0.2078(4) 0.024(3) Uiso 1 1 d .
O8 O 0.8938(11) 0.2429(7) 0.2367(5) 0.031(3) Uani 1 1 d .
O9 O 0.6409(11) 0.3716(8) 0.2921(5) 0.034(4) Uani 1 1 d .
O10 O 0.5084(10) 0.4039(6) 0.2190(4) 0.023(3) Uani 1 1 d .
O11 O 0.5008(10) 0.2812(7) 0.2377(5) 0.029(3) Uani 1 1 d .
O12 O 0.3249(11) 0.1954(6) 0.2069(5) 0.026(3) Uani 1 1 d .
O13 O 0.5159(10) 0.1832(6) 0.1764(4) 0.021(3) Uani 1 1 d .
O14 O 0.3825(9) 0.2202(7) 0.1174(4) 0.022(3) Uani 1 1 d .
O15 O 0.7189(11) 0.1676(7) 0.1896(4) 0.025(3) Uani 1 1 d .
O16 O 0.3487(11) 0.4488(7) 0.1686(5) 0.032(3) Uani 1 1 d .
O17 O 0.3903(10) 0.3665(7) 0.0950(5) 0.027(3) Uani 1 1 d .
O18 O 0.5143(9) 0.1512(6) 0.0877(4) 0.016(3) Uani 1 1 d .
O19 O 0.3195(12) 0.1331(8) 0.0418(5) 0.036(4) Uani 1 1 d .
O20 O 0.3292(10) 0.3851(7) 0.0044(5) 0.029(3) Uani 1 1 d .
O21 O 0.4849(9) 0.1914(6) 0.0035(4) 0.021(3) Uani 1 1 d .
O22 O 0.4937(10) 0.3177(6) -0.0150(4) 0.024(3) Uani 1 1 d .
O23 O 0.6185(11) 0.2437(8) -0.0597(5) 0.032(3) Uani 1 1 d .
O24 O 0.6877(9) 0.2121(6) 0.0293(4) 0.019(3) Uani 1 1 d .
O25 O 0.5355(9) 0.2847(6) 0.0686(4) 0.018(3) Uani 1 1 d .
O26 O 0.7128(9) 0.1330(6) 0.0996(4) 0.018(3) Uani 1 1 d .
O27 O 0.5396(10) 0.4500(7) 0.1356(5) 0.024(3) Uani 1 1 d .
O28 O 0.8649(9) 0.2207(6) 0.1408(5) 0.021(3) Uani 1 1 d .
O29 O 0.6901(9) 0.3711(6) 0.1086(4) 0.014(3) Uiso 1 1 d .
O30 O 0.5317(10) 0.4193(7) 0.0482(4) 0.026(3) Uani 1 1 d .
O31 O 0.8787(10) 0.1720(7) 0.0491(4) 0.025(3) Uani 1 1 d .
O32 O 0.6976(10) 0.3346(6) 0.0132(4) 0.020(3) Uani 1 1 d .
O33 O 0.8353(9) 0.2962(6) 0.0692(4) 0.017(3) Uani 1 1 d .
O34 O 0.6800(9) 0.2469(6) 0.1284(4) 0.012(2) Uiso 1 1 d .
O35 O 0.7002(9) 0.2869(6) 0.2263(4) 0.019(3) Uiso 1 1 d .
O36 O 0.5429(9) 0.3170(6) 0.1571(4) 0.013(2) Uiso 1 1 d .
O37 O 0.3578(9) 0.3165(7) 0.1775(5) 0.026(3) Uani 1 1 d .
O38 O 1.1821(11) -0.0065(8) 0.7068(5) 0.034(4) Uiso 1 1 d .
O39 O 1.0052(11) -0.0152(8) 0.6493(4) 0.032(4) Uani 1 1 d .
O40 O 0.8465(11) -0.0663(8) 0.5789(4) 0.033(4) Uani 1 1 d .
O41 O 0.9974(10) 0.0375(8) 0.5667(5) 0.032(4) Uani 1 1 d .
O42 O 1.0051(10) 0.0470(7) 0.7306(4) 0.026(3) Uani 1 1 d .
O43 O 0.9523(12) 0.0559(8) 0.8228(5) 0.041(4) Uani 1 1 d .
O44 O 1.1597(10) 0.0657(8) 0.6299(5) 0.033(4) Uani 1 1 d .
O45 O 1.1713(11) 0.1038(8) 0.5407(5) 0.036(4) Uani 1 1 d .
O46 O 1.1583(10) 0.1251(7) 0.7131(4) 0.026(3) Uani 1 1 d .
O47 O 1.1527(10) 0.1884(7) 0.6161(5) 0.031(3) Uani 1 1 d .
O48 O 1.2185(10) 0.2501(7) 0.7014(5) 0.028(3) Uani 1 1 d .
O49 O 0.9977(10) 0.1623(7) 0.5552(4) 0.024(3) Uani 1 1 d .
O50 O 0.8049(10) 0.0629(6) 0.5766(4) 0.022(3) Uiso 1 1 d .
O51 O 0.8089(11) 0.0123(7) 0.6558(5) 0.027(3) Uiso 1 1 d .
O52 O 0.6210(12) -0.0050(9) 0.6933(6) 0.043(4) Uani 1 1 d .
O53 O 0.6868(10) 0.0933(7) 0.6377(5) 0.030(3) Uani 1 1 d .
O54 O 0.7737(15) 0.2702(9) 0.3547(7) 0.059(5) Uani 1 1 d .
O55 O 0.6817(12) 0.1210(9) 0.7280(5) 0.043(4) Uani 1 1 d .
O56 O 0.6775(10) 0.2087(8) 0.5992(4) 0.031(4) Uani 1 1 d .
O57 O 0.7316(10) 0.2329(7) 0.6911(5) 0.028(3) Uani 1 1 d .
O58 O 0.6884(11) 0.3345(7) 0.6363(5) 0.032(3) Uani 1 1 d .
O59 O 0.8331(12) 0.2912(7) 0.5805(5) 0.032(4) Uani 1 1 d .
O60 O 0.8855(11) 0.3147(7) 0.6731(5) 0.029(3) Uani 1 1 d .
O61 O 0.8606(10) 0.1886(7) 0.6238(5) 0.026(3) Uani 1 1 d .
O62 O 0.8883(11) 0.2628(7) 0.7529(5) 0.031(3) Uani 1 1 d .
O63 O 1.0218(10) 0.2169(7) 0.6875(4) 0.023(3) Uani 1 1 d .
O64 O 0.0840(12) 0.3041(9) 0.0355(5) 0.044(5) Uani 1 1 d .
O65 O 1.0338(10) 0.2747(6) 0.5977(4) 0.023(3) Uani 1 1 d .
O66 O 1.0939(11) 0.2836(8) 0.7630(5) 0.033(4) Uani 1 1 d .
O67 O 0.8075(12) 0.0348(8) 0.7463(4) 0.032(4) Uani 1 1 d .
O68 O 0.8459(11) 0.1505(7) 0.7911(4) 0.027(3) Uani 1 1 d .
O70 O 0.7981(12) 0.1760(7) 0.5365(5) 0.032(4) Uani 1 1 d .
O71 O 0.6971(12) 0.2371(9) 0.7852(5) 0.042(4) Uani 1 1 d .
O72 O 0.9406(11) 0.2665(8) 0.5062(5) 0.034(4) Uani 1 1 d .
O73 O 0.9066(10) 0.4690(7) 0.2018(5) 0.027(3) Uiso 1 1 d .
O74 O 0.7406(10) 0.4877(7) 0.1401(5) 0.027(3) Uani 1 1 d .
O75 O 0.3479(9) 0.2643(7) 0.0337(4) 0.021(3) Uani 1 1 d .
O76 O 0.5771(11) 0.0634(7) 0.1501(5) 0.032(4) Uani 1 1 d .
O77 O 0.9876(13) 0.3916(8) 0.7527(6) 0.047(4) Uani 1 1 d .
O78 O 1.0930(11) 0.3371(7) 0.6804(5) 0.031(3) Uani 1 1 d .
O79 O 1.2418(12) 0.3192(8) 0.6210(6) 0.044(4) Uani 1 1 d .
O80 O 1.0374(11) 0.1577(7) 0.7754(4) 0.030(3) Uani 1 1 d .
O81 O 0.6165(10) 0.0931(6) 0.5438(4) 0.024(3) Uani 1 1 d .
O82 O 0.8632(10) 0.1348(7) 0.7046(4) 0.024(3) Uani 1 1 d .
O83 O 0.9857(9) 0.1029(6) 0.6421(4) 0.018(3) Uiso 1 1 d .
O84 O 0.8486(13) 0.3854(9) 0.9026(6) 0.047(4) Uiso 1 1 d .
O85 O 0.355(2) 0.9388(14) 0.0784(9) 0.096(8) Uiso 1 1 d .
O86 O 0.0562(16) -0.0882(11) 0.0636(7) 0.064(5) Uiso 1 1 d .
O87 O 0.4625(15) 0.2901(10) 0.3609(7) 0.059(5) Uiso 1 1 d .
O88 O 0.4104(13) 0.1494(9) 0.5843(6) 0.045(4) Uiso 1 1 d .
O89 O 0.6518(14) 0.1626(9) 0.4410(6) 0.051(5) Uiso 1 1 d .
O90 O 0.2708(14) 0.1605(10) 0.3394(6) 0.056(5) Uiso 1 1 d .
O91 O 1.2478(12) 0.2094(8) 0.7907(5) 0.041(4) Uiso 1 1 d .
O92 O 0.3250(14) 0.2864(9) 0.8941(6) 0.048(4) Uiso 1 1 d .
O93 O 0.2259(14) 0.4844(9) 0.6969(6) 0.052(5) Uiso 1 1 d .
O94 O 0.8547(9) 0.5601(6) 0.4896(4) 0.012(2) Uiso 1 1 d .
O95 O 0.3863(17) 0.9313(12) 0.9868(8) 0.076(6) Uiso 1 1 d .
O96 O 0.7810(16) 0.4501(11) 0.7560(7) 0.067(6) Uiso 1 1 d .
Si1 Si 0.6121(4) 0.3057(2) 0.11565(16) 0.0126(10) Uani 1 1 d .
Si2 Si 0.9332(4) 0.1619(2) 0.66487(16) 0.0135(10) Uani 1 1 d .
W1 W 0.80098(6) 0.25115(4) 0.19272(3) 0.02021(19) Uani 1 1 d .
W2 W 0.79463(6) 0.20914(4) 0.07914(3) 0.01869(18) Uani 1 1 d .
W3 W 0.41993(6) 0.34943(4) 0.03391(3) 0.02112(19) Uani 1 1 d .
W4 W 0.41874(6) 0.24138(4) 0.18343(3) 0.02065(19) Uani 1 1 d .
W5 W 0.60962(6) 0.14271(4) 0.14130(3) 0.01952(18) Uani 1 1 d .
W6 W 0.59359(6) 0.26063(4) -0.00427(3) 0.01999(19) Uani 1 1 d .
W7 W 0.71908(6) 0.12699(4) 0.58018(3) 0.0234(2) Uani 1 1 d .
W8 W 0.80644(6) 0.38055(4) 0.05263(3) 0.02062(19) Uani 1 1 d .
W9 W 0.61060(6) 0.35016(4) 0.23445(3) 0.02118(19) Uani 1 1 d .
W10 W 0.63254(6) 0.46887(4) 0.09065(3) 0.02151(19) Uani 1 1 d .
W11 W 0.72131(6) 0.05265(4) 0.69188(3) 0.0251(2) Uani 1 1 d .
W12 W 0.89244(6) 0.00644(4) 0.60610(3) 0.02001(19) Uani 1 1 d .
W13 W 1.09960(6) 0.04404(4) 0.68474(3) 0.0241(2) Uani 1 1 d .
W14 W 0.41121(6) 0.19410(4) 0.05811(3) 0.01997(19) Uani 1 1 d .
W15 W 1.14546(6) 0.27342(4) 0.64438(3) 0.0252(2) Uani 1 1 d .
W16 W 0.81352(6) 0.42258(4) 0.16622(3) 0.02117(19) Uani 1 1 d .
W17 W 0.92000(6) 0.23349(4) 0.55721(3) 0.02261(19) Uani 1 1 d .
W18 W 1.09256(6) 0.11206(4) 0.58251(3) 0.0235(2) Uani 1 1 d .
W19 W 0.92798(7) 0.08902(4) 0.77084(3) 0.0264(2) Uani 1 1 d .
W20 W 0.76448(6) 0.27448(4) 0.63655(3) 0.0256(2) Uani 1 1 d .
W21 W 0.77018(6) 0.20040(4) 0.74883(3) 0.0263(2) Uani 1 1 d .
W22 W 1.14890(6) 0.20522(4) 0.74669(3) 0.0250(2) Uani 1 1 d .
W23 W 0.43046(6) 0.39689(4) 0.15917(3) 0.02148(19) Uani 1 1 d .
W24 W 0.98993(7) 0.31597(4) 0.72349(3) 0.0281(2) Uani 1 1 d .

loop_
_atom_site_aniso_label
_atom_site_aniso_U_11
_atom_site_aniso_U_22
_atom_site_aniso_U_33
_atom_site_aniso_U_23
_atom_site_aniso_U_13
_atom_site_aniso_U_12
Cl 0.033(3) 0.038(3) 0.051(3) 0.022(3) 0.001(3) 0.014(3)
Co1 0.0169(13) 0.0212(14) 0.0214(13) 0.0061(11) 0.0006(10) 0.0020(11)
Co2 0.0218(14) 0.0246(15) 0.0224(13) 0.0042(11) -0.0026(11) 0.0022(11)
Co3 0.0172(13) 0.0206(14) 0.0182(12) 0.0042(11) -0.0006(10) -0.0009(11)
N1 0.022(10) 0.047(13) 0.053(12) -0.005(10) -0.007(9) 0.002(9)
N2 0.012(8) 0.022(10) 0.058(12) 0.019(9) -0.004(8) 0.003(7)
N3 0.025(10) 0.025(10) 0.048(11) 0.000(9) -0.001(9) -0.006(8)
N4 0.040(11) 0.027(10) 0.027(9) 0.000(8) 0.008(8) 0.010(8)
N5 0.017(9) 0.042(12) 0.052(12) 0.004(10) -0.001(8) 0.000(8)
N6 0.029(10) 0.044(12) 0.017(8) 0.009(8) -0.011(7) 0.001(9)
N8 0.036(11) 0.031(11) 0.035(10) 0.011(8) -0.007(8) 0.019(9)
N10 0.016(9) 0.042(12) 0.035(10) 0.022(9) -0.010(8) 0.000(8)
N12 0.025(9) 0.034(11) 0.012(7) -0.002(7) 0.001(7) 0.005(8)
N13 0.030(9) 0.020(9) 0.021(8) 0.000(7) -0.002(7) -0.002(7)
N14 0.029(9) 0.021(9) 0.021(8) 0.007(7) 0.004(7) 0.012(7)
N15 0.039(11) 0.013(9) 0.040(10) 0.008(8) -0.002(8) 0.004(8)
N16 0.008(7) 0.020(9) 0.039(10) 0.003(7) 0.003(7) 0.001(6)
N17 0.036(10) 0.026(10) 0.022(9) -0.005(8) -0.006(8) -0.001(8)
N18 0.029(11) 0.059(16) 0.048(13) -0.023(11) 0.012(10) -0.026(10)
O2 0.013(7) 0.037(9) 0.040(8) 0.000(7) 0.008(6) 0.002(6)
O3 0.107(18) 0.060(14) 0.044(11) 0.012(10) 0.011(11) 0.028(13)
O4 0.013(7) 0.028(8) 0.049(9) 0.015(7) 0.010(6) -0.004(6)
O6 0.014(6) 0.021(7) 0.020(6) 0.002(6) -0.006(5) -0.002(5)
O8 0.033(8) 0.033(9) 0.027(7) 0.002(7) -0.001(6) 0.009(7)
O9 0.027(8) 0.037(10) 0.038(8) -0.004(7) -0.004(7) 0.015(7)
O10 0.025(7) 0.016(7) 0.031(7) 0.005(6) 0.009(6) 0.005(6)
O11 0.023(7) 0.031(9) 0.035(8) 0.008(7) 0.005(6) 0.008(6)
O12 0.032(8) 0.015(7) 0.029(7) -0.003(6) -0.001(6) 0.001(6)
O13 0.035(8) 0.011(7) 0.012(6) 0.002(5) 0.000(6) -0.012(6)
O14 0.014(6) 0.027(8) 0.027(7) 0.008(6) 0.007(6) -0.005(6)
O15 0.031(8) 0.021(8) 0.023(7) 0.002(6) 0.002(6) 0.005(6)
O16 0.036(8) 0.020(8) 0.044(9) 0.008(7) 0.016(7) 0.011(7)
O17 0.010(6) 0.037(9) 0.035(8) 0.018(7) -0.004(6) 0.008(6)
O18 0.022(7) 0.006(6) 0.018(6) -0.006(5) 0.000(5) 0.003(5)
O19 0.038(9) 0.032(9) 0.036(8) -0.011(7) 0.004(7) 0.005(7)
O20 0.013(7) 0.041(9) 0.032(8) 0.009(7) -0.008(6) 0.010(6)
O21 0.017(7) 0.023(8) 0.020(7) -0.010(6) -0.007(5) 0.001(6)
O22 0.032(8) 0.015(7) 0.022(7) -0.001(6) 0.009(6) -0.010(6)
O23 0.027(8) 0.037(9) 0.031(8) 0.009(7) 0.005(6) -0.006(7)
O24 0.016(6) 0.015(7) 0.025(7) 0.006(6) -0.001(5) -0.003(5)
O25 0.009(6) 0.024(8) 0.019(6) 0.000(6) -0.002(5) 0.001(5)
O26 0.011(6) 0.015(7) 0.025(7) 0.000(5) -0.009(5) 0.000(5)
O27 0.016(7) 0.024(8) 0.030(7) 0.003(6) 0.002(6) 0.001(6)
O28 0.016(7) 0.008(7) 0.042(8) 0.011(6) 0.001(6) 0.003(5)
O30 0.029(8) 0.024(8) 0.027(7) -0.004(6) 0.004(6) 0.016(6)
O31 0.024(7) 0.033(9) 0.016(6) -0.017(6) 0.001(6) 0.005(6)
O32 0.026(7) 0.024(8) 0.014(6) -0.003(6) 0.011(5) 0.006(6)
O33 0.017(6) 0.011(7) 0.024(7) 0.003(5) 0.004(5) -0.001(5)
O37 0.008(6) 0.028(8) 0.041(8) -0.007(7) 0.007(6) 0.003(6)
O39 0.028(8) 0.059(11) 0.016(7) 0.018(7) 0.009(6) 0.023(8)
O40 0.023(8) 0.053(11) 0.020(7) -0.006(7) 0.004(6) -0.005(7)
O41 0.021(7) 0.050(10) 0.027(7) 0.002(7) 0.002(6) 0.014(7)
O42 0.026(8) 0.030(8) 0.016(7) -0.002(6) -0.010(6) -0.005(6)
O43 0.038(9) 0.049(11) 0.037(9) 0.022(8) 0.000(7) 0.006(8)
O44 0.017(7) 0.048(10) 0.031(8) 0.001(7) -0.007(6) 0.003(7)
O45 0.033(8) 0.043(10) 0.034(8) 0.004(7) 0.014(7) 0.009(7)
O46 0.015(7) 0.036(9) 0.025(7) 0.003(6) -0.007(6) 0.005(6)
O47 0.016(7) 0.029(9) 0.044(9) -0.003(7) -0.011(6) 0.002(6)
O48 0.016(7) 0.022(8) 0.044(9) -0.006(7) -0.001(6) 0.001(6)
O49 0.015(7) 0.027(8) 0.026(7) -0.004(6) 0.001(6) -0.007(6)
O52 0.035(9) 0.046(11) 0.047(10) 0.007(8) 0.001(8) 0.004(8)
O53 0.022(7) 0.040(9) 0.034(8) 0.005(7) 0.013(6) 0.024(7)
O54 0.057(12) 0.042(11) 0.070(12) 0.028(9) -0.015(10) -0.021(9)
O55 0.030(9) 0.068(13) 0.037(9) 0.006(8) 0.015(7) 0.023(8)
O56 0.011(7) 0.066(12) 0.019(7) 0.007(7) -0.001(5) 0.011(7)
O57 0.014(7) 0.036(9) 0.037(8) 0.007(7) 0.002(6) 0.006(6)
O58 0.023(8) 0.017(8) 0.057(10) 0.004(7) 0.003(7) 0.001(6)
O59 0.047(9) 0.014(8) 0.030(8) -0.008(6) -0.005(7) -0.004(7)
O60 0.045(9) 0.013(7) 0.031(8) -0.005(6) 0.009(7) 0.008(6)
O61 0.021(7) 0.032(9) 0.028(7) 0.001(6) 0.005(6) 0.010(6)
O62 0.032(8) 0.028(9) 0.028(8) -0.008(7) -0.013(6) 0.007(7)
O63 0.021(7) 0.022(8) 0.020(7) 0.000(6) -0.005(6) -0.010(6)
O64 0.032(9) 0.060(12) 0.037(9) -0.018(8) -0.016(7) 0.012(8)
O65 0.033(8) 0.015(7) 0.024(7) -0.002(6) 0.016(6) 0.006(6)
O66 0.027(8) 0.052(11) 0.026(7) 0.011(7) 0.006(6) 0.018(7)
O67 0.044(9) 0.040(10) 0.017(7) -0.004(6) 0.007(6) 0.024(8)
O68 0.031(8) 0.026(8) 0.022(7) 0.004(6) -0.004(6) -0.003(6)
O70 0.053(10) 0.025(8) 0.022(7) 0.003(6) -0.005(7) 0.025(7)
O71 0.040(9) 0.053(12) 0.036(9) -0.018(8) 0.003(7) 0.023(8)
O72 0.032(8) 0.035(9) 0.040(8) 0.022(7) 0.006(7) 0.010(7)
O74 0.024(7) 0.026(8) 0.030(7) -0.008(6) 0.010(6) 0.003(6)
O75 0.015(6) 0.030(8) 0.019(6) 0.004(6) 0.000(5) 0.013(6)
O76 0.023(8) 0.029(9) 0.047(9) 0.002(7) 0.007(7) 0.012(7)
O77 0.041(10) 0.037(10) 0.059(11) -0.009(8) -0.010(8) 0.011(8)
O78 0.036(8) 0.022(8) 0.033(8) 0.004(6) -0.002(7) 0.002(7)
O79 0.029(9) 0.045(11) 0.049(10) 0.009(8) -0.015(8) -0.019(8)
O80 0.040(9) 0.033(9) 0.017(7) -0.007(6) 0.001(6) 0.012(7)
O81 0.028(8) 0.019(7) 0.022(7) -0.001(6) -0.004(6) 0.005(6)
O82 0.022(7) 0.024(8) 0.022(7) 0.002(6) 0.002(6) -0.008(6)
Si1 0.013(2) 0.011(3) 0.012(2) 0.001(2) -0.0005(19) 0.000(2)
Si2 0.017(3) 0.010(3) 0.013(2) 0.002(2) 0.004(2) -0.003(2)
W1 0.0184(4) 0.0203(4) 0.0212(4) 0.0022(3) -0.0056(3) 0.0051(3)
W2 0.0154(4) 0.0187(4) 0.0226(4) 0.0023(3) 0.0011(3) 0.0053(3)
W3 0.0169(4) 0.0240(5) 0.0227(4) 0.0064(3) -0.0037(3) 0.0059(3)
W4 0.0170(4) 0.0218(4) 0.0236(4) 0.0054(3) 0.0047(3) 0.0006(3)
W5 0.0184(4) 0.0150(4) 0.0253(4) 0.0057(3) 0.0004(3) 0.0020(3)
W6 0.0161(4) 0.0257(5) 0.0178(4) 0.0030(3) -0.0007(3) 0.0025(3)
W7 0.0185(4) 0.0231(5) 0.0268(4) 0.0015(4) -0.0082(3) 0.0036(3)
W8 0.0168(4) 0.0199(4) 0.0253(4) 0.0053(3) 0.0050(3) -0.0007(3)
W9 0.0194(4) 0.0254(5) 0.0182(4) 0.0010(3) -0.0004(3) 0.0030(3)
W10 0.0198(4) 0.0148(4) 0.0306(4) 0.0069(3) 0.0027(3) 0.0026(3)
W11 0.0193(4) 0.0282(5) 0.0275(4) 0.0060(4) 0.0051(3) -0.0017(3)
W12 0.0199(4) 0.0162(4) 0.0232(4) 0.0015(3) -0.0001(3) 0.0014(3)
W13 0.0226(4) 0.0254(5) 0.0256(4) 0.0047(4) -0.0035(3) 0.0116(4)
W14 0.0142(4) 0.0204(4) 0.0232(4) 0.0025(3) -0.0029(3) -0.0026(3)
W15 0.0205(4) 0.0225(5) 0.0308(4) 0.0035(4) 0.0023(3) -0.0036(3)
W16 0.0169(4) 0.0179(4) 0.0262(4) 0.0007(3) -0.0022(3) -0.0035(3)
W17 0.0255(4) 0.0217(4) 0.0208(4) 0.0080(3) -0.0007(3) 0.0032(3)
W18 0.0189(4) 0.0280(5) 0.0247(4) 0.0034(4) 0.0066(3) 0.0035(3)
W19 0.0336(5) 0.0283(5) 0.0177(4) 0.0062(4) 0.0009(3) 0.0046(4)
W20 0.0216(4) 0.0203(5) 0.0350(5) 0.0031(4) -0.0049(4) 0.0082(3)
W21 0.0256(4) 0.0310(5) 0.0241(4) 0.0001(4) 0.0064(3) 0.0082(4)
W22 0.0198(4) 0.0302(5) 0.0228(4) -0.0016(4) -0.0078(3) 0.0045(4)
W23 0.0188(4) 0.0227(4) 0.0250(4) 0.0047(3) 0.0034(3) 0.0083(3)
W24 0.0292(5) 0.0213(5) 0.0313(5) -0.0058(4) -0.0064(4) 0.0047(4)

loop_
_atom_type_symbol
_atom_type_description
_atom_type_scat_dispersion_real
_atom_type_scat_dispersion_imag
_atom_type_scat_source
C C 0.0033 0.0016 'International Tables Vol C Tables 4.2.6.8 and 6.1.1.4'
H H 0.0000 0.0000 'International Tables Vol C Tables 4.2.6.8 and 6.1.1.4'
N N 0.0061 0.0033 'International Tables Vol C Tables 4.2.6.8 and 6.1.1.4'
O O 0.0106 0.0060 'International Tables Vol C Tables 4.2.6.8 and 6.1.1.4'
Si Si 0.0817 0.0704 'International Tables Vol C Tables 4.2.6.8 and 6.1.1.4'
Co Co 0.3494 0.9721 'International Tables Vol C Tables 4.2.6.8 and 6.1.1.4'
W W -0.8490 6.8722 'International Tables Vol C Tables 4.2.6.8 and 6.1.1.4'
Cl Cl 0.1484 0.1585 'International Tables Vol C Tables 4.2.6.8 and 6.1.1.4'

loop_
_geom_angle_atom_site_label_1
_geom_angle_atom_site_label_2
_geom_angle_atom_site_label_3
_geom_angle
C40 C1 N11 107.9(18)
C40 C1 H1A 110.1
N11 C1 H1A 110.1
C40 C1 H1B 110.1
N11 C1 H1B 110.1
H1A C1 H1B 108.4
N13 C2 C42 108.5(16)
N13 C2 H2A 110.0
C42 C2 H2A 110.0
N13 C2 H2B 110.0
C42 C2 H2B 110.0
H2A C2 H2B 108.4
N12 C3 C41 107.4(16)
N12 C3 H3A 110.3
C41 C3 H3A 110.3
N12 C3 H3B 110.2
C41 C3 H3B 110.2
H3A C3 H3B 108.5
O64 C4 N18 128(2)
O64 C4 H4 116.0
N18 C4 H4 116.0
O86 C5 N23 123(2)
O86 C5 H5 118.5
N23 C5 H5 118.5
O89 C6 N25 127(3)
O89 C6 H6 116.4
N25 C6 H6 116.4
N23 C7 H7A 109.4
N23 C7 H7B 109.5
H7A C7 H7B 109.5
N23 C7 H7C 109.4
H7A C7 H7C 109.5
H7B C7 H7C 109.5
N6 C8 C47 105.6(19)
N6 C8 H8A 110.6
C47 C8 H8A 110.6
N6 C8 H8B 110.6
C47 C8 H8B 110.7
H8A C8 H8B 108.8
N3 C9 C49 107(2)
N3 C9 H9A 110.4
C49 C9 H9A 110.4
N3 C9 H9B 110.4
C49 C9 H9B 110.4
H9A C9 H9B 108.6
N20 C10 O54 126(2)
N20 C10 H10 116.9
O54 C10 H10 116.9
N29 C11 H11A 109.5
N29 C11 H11B 109.5
H11A C11 H11B 109.5
N29 C11 H11C 109.4
H11A C11 H11C 109.5
H11B C11 H11C 109.5
O87 C12 N29 127(3)
O87 C12 H12 116.6
N29 C12 H12 116.5
N16 C13 C14 114(2)
N16 C13 H13A 108.8
C14 C13 H13A 108.9
N16 C13 H13B 108.8
C14 C13 H13B 108.8
H13A C13 H13B 107.7
N2 C14 C13 110(3)
N2 C14 H14A 109.7
C13 C14 H14A 109.7
N2 C14 H14B 109.7
C13 C14 H14B 109.7
H14A C14 H14B 108.2
N18 C15 H15A 109.5
N18 C15 H15B 109.5
H15A C15 H15B 109.5
N18 C15 H15C 109.5
H15A C15 H15C 109.5
H15B C15 H15C 109.5
N18 C16 H16A 109.5
N18 C16 H16B 109.5
H16A C16 H16B 109.5
N18 C16 H16C 109.5
H16A C16 H16C 109.5
H16B C16 H16C 109.5
N20 C17 H17A 109.5
N20 C17 H17B 109.5
H17A C17 H17B 109.5
N20 C17 H17C 109.5
H17A C17 H17C 109.5
H17B C17 H17C 109.5
N25 C18 H18A 109.5
N25 C18 H18B 109.5
H18A C18 H18B 109.5
N25 C18 H18C 109.4
H18A C18 H18C 109.5
H18B C18 H18C 109.5
N21 C19 H19A 109.4
N21 C19 H19B 109.5
H19A C19 H19B 109.5
N21 C19 H19C 109.5
H19A C19 H19C 109.5
H19B C19 H19C 109.5
N21 C20 O84 123(3)
N21 C20 H20 118.4
O84 C20 H20 118.4
N22 C21 H21A 109.4
N22 C21 H21B 109.5
H21A C21 H21B 109.5
N22 C21 H21C 109.5
H21A C21 H21C 109.5
H21B C21 H21C 109.5
N20 C22 H22A 109.4
N20 C22 H22B 109.5
H22A C22 H22B 109.5
N20 C22 H22C 109.5
H22A C22 H22C 109.5
H22B C22 H22C 109.5
N29 C23 H23A 109.5
N29 C23 H23B 109.5
H23A C23 H23B 109.5
N29 C23 H23C 109.4
H23A C23 H23C 109.5
H23B C23 H23C 109.5
N24 C24 H24A 109.5
N24 C24 H24B 109.5
H24A C24 H24B 109.5
N24 C24 H24C 109.5
H24A C24 H24C 109.5
H24B C24 H24C 109.5
O85 C25 N22 123(3)
O85 C25 H25 118.7
N22 C25 H25 118.7
O88 C26 N24 121(3)
O88 C26 H26 119.4
N24 C26 H26 119.4
N25 C27 H27A 109.5
N25 C27 H27B 109.5
H27A C27 H27B 109.5
N25 C27 H27C 109.4
H27A C27 H27C 109.5
H27B C27 H27C 109.5
O90 C28 N26 124(2)
O90 C28 H28 118.0
N26 C28 H28 118.0
N26 C29 H29A 109.5
N26 C29 H29B 109.5
H29A C29 H29B 109.5
N26 C29 H29C 109.5
H29A C29 H29C 109.5
H29B C29 H29C 109.5
N26 C30 H30A 109.5
N26 C30 H30B 109.5
H30A C30 H30B 109.5
N26 C30 H30C 109.5
H30A C30 H30C 109.5
H30B C30 H30C 109.5
N27 C31 H31A 109.5
N27 C31 H31B 109.5
H31A C31 H31B 109.5
N27 C31 H31C 109.5
H31A C31 H31C 109.5
H31B C31 H31C 109.5
N27 C32 H32A 109.5
N27 C32 H32B 109.5
H32A C32 H32B 109.5
N27 C32 H32C 109.4
H32A C32 H32C 109.5
H32B C32 H32C 109.5
O92 C33 N27 120(3)
O92 C33 H33 119.8
N27 C33 H33 119.8
N28 C34 H34A 109.5
N28 C34 H34B 109.4
H34A C34 H34B 109.5
N28 C34 H34C 109.5
H34A C34 H34C 109.5
H34B C34 H34C 109.5
N28 C35 H35A 109.5
N28 C35 H35B 109.5
H35A C35 H35B 109.4
N28 C35 H35C 109.5
H35A C35 H35C 109.4
H35B C35 H35C 109.4
O93 C36 N28 122(3)
O93 C36 H36 119.1
N28 C36 H36 119.2
O3 C37 N30 115(5)
O3 C37 H37 122.5
N30 C37 H37 122.7
N30 C38 H38A 109.3
N30 C38 H38B 109.5
H38A C38 H38B 109.5
N30 C38 H38C 109.6
H38A C38 H38C 109.5
H38B C38 H38C 109.5
N30 C39 H39A 111.1
N30 C39 H39B 110.6
H39A C39 H39B 107.7
N30 C39 H39C 111.8
H39A C39 H39C 107.5
H39B C39 H39C 107.9
N10 C40 C1 107.0(17)
N10 C40 H40A 110.3
C1 C40 H40A 110.3
N10 C40 H40B 110.3
C1 C40 H40B 110.3
H40A C40 H40B 108.6
C3 C41 N9 104.3(15)
C3 C41 H41A 110.9
N9 C41 H41A 110.9
C3 C41 H41B 110.9
N9 C41 H41B 110.9
H41A C41 H41B 108.9
N14 C42 C2 104.6(17)
N14 C42 H42A 110.8
C2 C42 H42A 110.8
N14 C42 H42B 110.8
C2 C42 H42B 110.8
H42A C42 H42B 108.9
C44 C43 N8 110.0(19)
C44 C43 H43A 109.7
N8 C43 H43A 109.7
C44 C43 H43B 109.7
N8 C43 H43B 109.7
H43A C43 H43B 108.2
C43 C44 N15 106.7(17)
C43 C44 H44A 110.4
N15 C44 H44A 110.4
C43 C44 H44B 110.4
N15 C44 H44B 110.4
H44A C44 H44B 108.6
C46 C45 N4 109.5(18)
C46 C45 H45A 109.7
N4 C45 H45A 109.8
C46 C45 H45B 109.8
N4 C45 H45B 109.8
H45A C45 H45B 108.2
C45 C46 N5 108(2)
C45 C46 H46A 110.0
N5 C46 H46A 110.0
C45 C46 H46B 110.0
N5 C46 H46B 110.0
H46A C46 H46B 108.4
N7 C47 C8 106.5(18)
N7 C47 H47A 110.4
C8 C47 H47A 110.4
N7 C47 H47B 110.4
C8 C47 H47B 110.4
H47A C47 H47B 108.6
C50 C48 N1 109(2)
C50 C48 H48A 109.8
N1 C48 H48A 109.8
C50 C48 H48B 109.8
N1 C48 H48B 109.8
H48A C48 H48B 108.2
N19 C49 C9 107(2)
N19 C49 H49A 110.3
C9 C49 H49A 110.3
N19 C49 H49B 110.2
C9 C49 H49B 110.2
H49A C49 H49B 108.5
C48 C50 N17 105.7(19)
C48 C50 H50A 110.6
N17 C50 H50A 110.6
C48 C50 H50B 110.6
N17 C50 H50B 110.6
H50A C50 H50B 108.7
N23 C51 H51A 109.5
N23 C51 H51B 109.5
H51A C51 H51B 109.5
N23 C51 H51C 109.4
H51A C51 H51C 109.5
H51B C51 H51C 109.5
N22 C52 H52A 109.5
N22 C52 H52B 109.4
H52A C52 H52B 109.5
N22 C52 H52C 109.5
H52A C52 H52C 109.5
H52B C52 H52C 109.5
N24 C53 H53A 109.4
N24 C53 H53B 109.5
H53A C53 H53B 109.5
N24 C53 H53C 109.5
H53A C53 H53C 109.5
H53B C53 H53C 109.5
N21 C54 H54A 109.5
N21 C54 H54B 109.4
H54A C54 H54B 109.5
N21 C54 H54C 109.5
H54A C54 H54C 109.5
H54B C54 H54C 109.5
N10 Co1 N12 89.7(7)
N10 Co1 N9 93.2(8)
N12 Co1 N9 84.8(7)
N10 Co1 N14 176.2(8)
N12 Co1 N14 93.1(7)
N9 Co1 N14 89.7(7)
N10 Co1 N11 84.4(7)
N12 Co1 N11 173.3(7)
N9 Co1 N11 92.4(7)
N14 Co1 N11 93.0(7)
N10 Co1 N13 92.7(7)
N12 Co1 N13 92.8(7)
N9 Co1 N13 173.6(7)
N14 Co1 N13 84.5(6)
N11 Co1 N13 90.6(7)
N17 Co2 N19 90.1(8)
N17 Co2 N16 93.4(8)
N19 Co2 N16 174.5(7)
N17 Co2 N3 174.3(7)
N19 Co2 N3 84.8(7)
N16 Co2 N3 91.9(7)
N17 Co2 N2 90.9(8)
N19 Co2 N2 91.3(7)
N16 Co2 N2 84.3(7)
N3 Co2 N2 91.6(8)
N17 Co2 N1 84.9(8)
N19 Co2 N1 92.2(8)
N16 Co2 N1 92.3(7)
N3 Co2 N1 92.9(8)
N2 Co2 N1 174.5(8)
N15 Co3 N4 94.3(8)
N15 Co3 N7 174.7(8)
N4 Co3 N7 88.9(7)
N15 Co3 N8 85.8(7)
N4 Co3 N8 89.0(8)
N7 Co3 N8 90.0(7)
N15 Co3 N5 90.8(8)
N4 Co3 N5 85.6(8)
N7 Co3 N5 93.7(8)
N8 Co3 N5 173.3(8)
N15 Co3 N6 92.0(8)
N4 Co3 N6 173.5(8)
N7 Co3 N6 85.0(7)
N8 Co3 N6 93.2(8)
N5 Co3 N6 92.6(8)
C48 N1 Co2 108.5(17)
C48 N1 H1C 110.0
Co2 N1 H1C 110.0
C48 N1 H1D 110.0
Co2 N1 H1D 110.0
H1C N1 H1D 108.4
C14 N2 Co2 110.5(16)
C14 N2 H2C 109.6
Co2 N2 H2C 109.5
C14 N2 H2D 109.5
Co2 N2 H2D 109.5
H2C N2 H2D 108.1
C9 N3 Co2 110.0(15)
C9 N3 H3C 109.7
Co2 N3 H3C 109.7
C9 N3 H3D 109.6
Co2 N3 H3D 109.7
H3C N3 H3D 108.2
C45 N4 Co3 109.8(13)
C45 N4 H4A 109.7
Co3 N4 H4A 109.7
C45 N4 H4B 109.7
Co3 N4 H4B 109.7
H4A N4 H4B 108.2
C46 N5 Co3 106.8(15)
C46 N5 H5A 110.4
Co3 N5 H5A 110.3
C46 N5 H5B 110.4
Co3 N5 H5B 110.4
H5A N5 H5B 108.6
C8 N6 Co3 107.9(13)
C8 N6 H6A 110.1
Co3 N6 H6A 110.1
C8 N6 H6B 110.1
Co3 N6 H6B 110.1
H6A N6 H6B 108.4
C47 N7 Co3 109.4(12)
C47 N7 H7D 109.8
Co3 N7 H7D 109.8
C47 N7 H7E 109.8
Co3 N7 H7E 109.8
H7D N7 H7E 108.2
C43 N8 Co3 107.1(13)
C43 N8 H8C 110.3
Co3 N8 H8C 110.3
C43 N8 H8D 110.3
Co3 N8 H8D 110.3
H8C N8 H8D 108.5
C41 N9 Co1 111.2(12)
C41 N9 H9C 109.4
Co1 N9 H9C 109.4
C41 N9 H9D 109.4
Co1 N9 H9D 109.4
H9C N9 H9D 108.0
C40 N10 Co1 112.6(13)
C40 N10 H10A 109.0
Co1 N10 H10A 109.1
C40 N10 H10B 109.1
Co1 N10 H10B 109.1
H10A N10 H10B 107.8
C1 N11 Co1 109.1(14)
C1 N11 H11D 109.8
Co1 N11 H11D 109.9
C1 N11 H11E 109.9
Co1 N11 H11E 109.9
H11D N11 H11E 108.3
C3 N12 Co1 109.3(13)
C3 N12 H12A 109.8
Co1 N12 H12A 109.8
C3 N12 H12B 109.8
Co1 N12 H12B 109.8
H12A N12 H12B 108.3
C2 N13 Co1 110.9(12)
C2 N13 H13C 109.4
Co1 N13 H13C 109.5
C2 N13 H13D 109.4
Co1 N13 H13D 109.5
H13C N13 H13D 108.0
C42 N14 Co1 111.6(12)
C42 N14 H14C 109.3
Co1 N14 H14C 109.3
C42 N14 H14D 109.3
Co1 N14 H14D 109.3
H14C N14 H14D 108.0
C44 N15 Co3 111.6(13)
C44 N15 H15D 109.3
Co3 N15 H15D 109.3
C44 N15 H15E 109.3
Co3 N15 H15E 109.3
H15D N15 H15E 108.0
C13 N16 Co2 111.1(14)
C13 N16 H16D 109.4
Co2 N16 H16D 109.4
C13 N16 H16E 109.4
Co2 N16 H16E 109.4
H16D N16 H16E 108.0
C50 N17 Co2 108.7(14)
C50 N17 H17D 110.0
Co2 N17 H17D 109.9
C50 N17 H17E 110.0
Co2 N17 H17E 109.9
H17D N17 H17E 108.3
C4 N18 C16 119(2)
C4 N18 C15 124(2)
C16 N18 C15 117(2)
C49 N19 Co2 110.6(14)
C49 N19 H19D 109.5
Co2 N19 H19D 109.5
C49 N19 H19E 109.5
Co2 N19 H19E 109.5
H19D N19 H19E 108.1
C10 N20 C22 122(2)
C10 N20 C17 119(2)
C22 N20 C17 120(2)
C20 N21 C19 126(2)
C20 N21 C54 120(2)
C19 N21 C54 114(2)
C25 N22 C21 119(3)
C25 N22 C52 117(3)
C21 N22 C52 124(3)
C5 N23 C51 116(2)
C5 N23 C7 123(2)
C51 N23 C7 121(3)
C26 N24 C24 126(3)
C26 N24 C53 128(3)
C24 N24 C53 106(3)
C6 N25 C18 122(2)
C6 N25 C27 118(3)
C18 N25 C27 119(3)
C28 N26 C30 118(2)
C28 N26 C29 124(3)
C30 N26 C29 118(3)
C33 N27 C32 125(3)
C33 N27 C31 117(3)
C32 N27 C31 117(2)
C36 N28 C34 134(3)
C36 N28 C35 113(3)
C34 N28 C35 113(3)
C12 N29 C23 117(3)
C12 N29 C11 117(3)
C23 N29 C11 126(3)
C39 N30 C37 122(4)
C39 N30 C38 134(4)
C37 N30 C38 104(3)
W8 O1 W16 122.9(7)
W8 O4 W10 122.2(7)
W16 O6 W1 153.0(7)
W9 O7 W16 151.4(8)
W9 O10 W23 122.6(7)
W4 O11 W9 121.8(7)
W4 O13 W5 152.3(7)
W14 O14 W4 153.3(7)
W5 O15 W1 121.1(7)
W3 O17 W23 152.1(8)
W14 O18 W5 150.0(6)
W14 O21 W6 119.8(6)
W6 O22 W3 122.2(7)
W2 O24 W6 149.2(7)
Si1 O25 W14 125.0(7)
Si1 O25 W3 125.0(7)
W14 O25 W3 91.5(4)
Si1 O25 W6 123.4(6)
W14 O25 W6 91.3(4)
W3 O25 W6 90.6(4)
W5 O26 W2 120.4(6)
W10 O27 W23 152.3(8)
W1 O28 W2 121.9(6)
Si1 O29 W16 123.9(6)
Si1 O29 W8 125.1(6)
W16 O29 W8 91.7(4)
Si1 O29 W10 123.1(6)
W16 O29 W10 91.9(4)
W8 O29 W10 91.5(4)
W10 O30 W3 151.0(8)
W8 O32 W6 153.0(8)
W2 O33 W8 152.3(7)
Si1 O34 W1 124.3(6)
Si1 O34 W5 124.5(6)
W1 O34 W5 91.9(4)
Si1 O34 W2 122.9(6)
W1 O34 W2 91.5(4)
W5 O34 W2 92.4(4)
W9 O35 W1 150.6(8)
Si1 O36 W4 126.9(7)
Si1 O36 W9 124.0(6)
W4 O36 W9 90.6(4)
Si1 O36 W23 123.8(7)
W4 O36 W23 90.8(4)
W9 O36 W23 90.0(4)
W4 O37 W23 123.1(6)
W13 O39 W12 124.8(9)
W18 O41 W12 123.3(7)
W19 O42 W13 154.1(9)
W13 O44 W18 122.5(7)
W13 O46 W22 151.9(8)
W18 O47 W15 151.7(8)
W22 O48 W15 121.9(7)
W18 O49 W17 151.8(7)
W7 O50 W12 150.8(7)
W11 O51 W12 154.0(9)
W11 O53 W7 151.8(7)
W11 O55 W21 124.5(8)
W20 O56 W7 123.6(7)
W21 O57 W20 151.7(8)
W17 O59 W20 121.2(8)
W20 O60 W24 151.4(9)
Si2 O61 W7 124.7(8)
Si2 O61 W17 124.6(7)
W7 O61 W17 92.1(5)
Si2 O61 W20 123.1(7)
W7 O61 W20 91.4(4)
W17 O61 W20 91.3(5)
W21 O62 W24 150.3(8)
Si2 O63 W22 126.1(8)
Si2 O63 W24 123.7(7)
W22 O63 W24 91.7(4)
Si2 O63 W15 123.7(7)
W22 O63 W15 91.1(4)
W24 O63 W15 90.3(5)
W17 O65 W15 152.1(8)
W24 O66 W22 122.6(7)
W19 O67 W11 123.4(9)
W19 O68 W21 123.1(7)
W17 O70 W7 121.6(7)
W10 O74 W16 122.8(7)
W3 O75 W14 122.6(6)
W15 O78 W24 122.6(8)
W19 O80 W22 148.6(7)
Si2 O82 W19 123.9(7)
Si2 O82 W21 123.2(8)
W19 O82 W21 91.7(4)
Si2 O82 W11 125.3(7)
W19 O82 W11 91.6(5)
W21 O82 W11 91.5(5)
Si2 O83 W18 124.8(7)
Si2 O83 W12 124.2(7)
W18 O83 W12 91.8(4)
Si2 O83 W13 123.9(6)
W18 O83 W13 91.3(4)
W12 O83 W13 90.9(4)
O36 Si1 O25 107.9(6)
O36 Si1 O29 111.4(6)
O25 Si1 O29 110.0(7)
O36 Si1 O34 108.2(6)
O25 Si1 O34 110.0(6)
O29 Si1 O34 109.4(6)
O63 Si2 O82 109.9(7)
O63 Si2 O61 111.4(8)
O82 Si2 O61 109.5(7)
O63 Si2 O83 109.0(7)
O82 Si2 O83 109.1(7)
O61 Si2 O83 107.9(7)
O8 W1 O6 101.8(6)
O8 W1 O28 99.8(6)
O6 W1 O28 89.1(5)
O8 W1 O35 101.6(6)
O6 W1 O35 85.3(5)
O28 W1 O35 158.6(5)
O8 W1 O15 100.7(7)
O6 W1 O15 157.4(5)
O28 W1 O15 87.8(5)
O35 W1 O15 89.5(6)
O8 W1 O34 171.1(6)
O6 W1 O34 84.3(5)
O28 W1 O34 73.7(5)
O35 W1 O34 85.2(5)
O15 W1 O34 73.4(5)
O31 W2 O33 101.3(6)
O31 W2 O28 101.9(6)
O33 W2 O28 91.0(5)
O31 W2 O24 99.3(6)
O33 W2 O24 85.5(5)
O28 W2 O24 158.8(5)
O31 W2 O26 99.5(6)
O33 W2 O26 159.1(5)
O28 W2 O26 87.2(5)
O24 W2 O26 88.8(5)
O31 W2 O34 170.9(6)
O33 W2 O34 86.5(5)
O28 W2 O34 72.9(5)
O24 W2 O34 86.0(5)
O26 W2 O34 73.0(5)
O20 W3 O17 100.6(6)
O20 W3 O75 99.7(6)
O17 W3 O75 89.7(6)
O20 W3 O22 102.3(6)
O17 W3 O22 157.0(6)
O75 W3 O22 87.9(5)
O20 W3 O30 102.7(7)
O17 W3 O30 85.3(6)
O75 W3 O30 157.5(5)
O22 W3 O30 88.3(5)
O20 W3 O25 171.2(6)
O17 W3 O25 84.0(5)
O75 W3 O25 72.6(5)
O22 W3 O25 73.5(5)
O30 W3 O25 85.0(5)
O12 W4 O37 99.7(6)
O12 W4 O13 101.8(6)
O37 W4 O13 158.3(6)
O12 W4 O11 101.3(6)
O37 W4 O11 89.3(6)
O13 W4 O11 89.5(5)
O12 W4 O14 102.3(6)
O37 W4 O14 88.7(6)
O13 W4 O14 83.8(5)
O11 W4 O14 156.2(6)
O12 W4 O36 172.1(5)
O37 W4 O36 74.1(5)
O13 W4 O36 84.7(5)
O11 W4 O36 74.1(5)
O14 W4 O36 82.6(5)
O76 W5 O15 101.3(6)
O76 W5 O13 102.0(6)
O15 W5 O13 91.0(5)
O76 W5 O26 98.3(6)
O15 W5 O26 87.7(5)
O13 W5 O26 159.6(5)
O76 W5 O18 100.5(6)
O15 W5 O18 158.1(6)
O13 W5 O18 85.5(5)
O26 W5 O18 88.2(5)
O76 W5 O34 170.9(5)
O15 W5 O34 73.7(5)
O13 W5 O34 85.9(5)
O26 W5 O34 74.2(5)
O18 W5 O34 84.5(5)
O23 W6 O22 99.8(6)
O23 W6 O24 100.8(6)
O22 W6 O24 159.3(5)
O23 W6 O32 99.9(6)
O22 W6 O32 89.5(5)
O24 W6 O32 85.3(5)
O23 W6 O21 101.9(6)
O22 W6 O21 90.0(5)
O24 W6 O21 87.5(5)
O32 W6 O21 158.0(5)
O23 W6 O25 172.2(6)
O22 W6 O25 73.7(5)
O24 W6 O25 85.8(5)
O32 W6 O25 84.8(4)
O21 W6 O25 73.9(5)
O81 W7 O50 100.7(6)
O81 W7 O53 101.6(7)
O50 W7 O53 85.7(5)
O81 W7 O56 101.8(6)
O50 W7 O56 157.5(5)
O53 W7 O56 90.8(6)
O81 W7 O70 100.0(6)
O50 W7 O70 89.7(6)
O53 W7 O70 158.4(6)
O56 W7 O70 85.4(6)
O81 W7 O61 170.8(6)
O50 W7 O61 85.2(5)
O53 W7 O61 85.9(6)
O56 W7 O61 72.4(5)
O70 W7 O61 72.7(5)
O2 W8 O32 102.2(6)
O2 W8 O4 101.3(7)
O32 W8 O4 88.6(6)
O2 W8 O1 101.2(6)
O32 W8 O1 156.5(5)
O4 W8 O1 88.4(6)
O2 W8 O33 100.5(6)
O32 W8 O33 84.5(5)
O4 W8 O33 158.0(5)
O1 W8 O33 89.7(5)
O2 W8 O29 171.8(6)
O32 W8 O29 84.2(5)
O4 W8 O29 73.5(5)
O1 W8 O29 72.6(5)
O33 W8 O29 85.0(5)
O9 W9 O7 101.7(7)
O9 W9 O10 101.2(6)
O7 W9 O10 90.2(6)
O9 W9 O35 100.0(6)
O7 W9 O35 85.8(6)
O10 W9 O35 158.8(5)
O9 W9 O11 99.6(7)
O7 W9 O11 158.6(6)
O10 W9 O11 87.7(6)
O35 W9 O11 88.5(6)
O9 W9 O36 171.4(6)
O7 W9 O36 85.6(5)
O10 W9 O36 74.0(5)
O35 W9 O36 84.9(5)
O11 W9 O36 73.3(5)
O5 W10 O30 102.1(6)
O5 W10 O27 101.4(6)
O30 W10 O27 85.6(6)
O5 W10 O74 99.2(6)
O30 W10 O74 158.7(6)
O27 W10 O74 88.5(6)
O5 W10 O4 101.2(7)
O30 W10 O4 89.9(6)
O27 W10 O4 157.4(6)
O74 W10 O4 87.7(6)
O5 W10 O29 169.7(6)
O30 W10 O29 86.5(5)
O27 W10 O29 84.7(5)
O74 W10 O29 72.6(5)
O4 W10 O29 72.9(5)
O52 W11 O51 103.2(7)
O52 W11 O53 103.3(7)
O51 W11 O53 84.7(6)
O52 W11 O55 101.5(8)
O51 W11 O55 155.3(7)
O53 W11 O55 90.1(6)
O52 W11 O67 100.1(8)
O51 W11 O67 87.6(6)
O53 W11 O67 156.5(7)
O55 W11 O67 87.7(6)
O52 W11 O82 169.7(6)
O51 W11 O82 83.1(6)
O53 W11 O82 85.3(6)
O55 W11 O82 72.4(6)
O67 W11 O82 71.7(6)
O40 W12 O51 103.1(6)
O40 W12 O50 102.8(6)
O51 W12 O50 84.6(6)
O40 W12 O41 101.3(6)
O51 W12 O41 155.5(6)
O50 W12 O41 88.0(6)
O40 W12 O39 101.6(7)
O51 W12 O39 90.3(6)
O50 W12 O39 155.6(6)
O41 W12 O39 86.9(6)
O40 W12 O83 169.8(6)
O51 W12 O83 84.5(5)
O50 W12 O83 84.5(5)
O41 W12 O83 71.5(5)
O39 W12 O83 71.2(6)
O38 W13 O39 99.7(7)
O38 W13 O46 102.6(6)
O39 W13 O46 157.6(6)
O38 W13 O44 100.4(7)
O39 W13 O44 88.6(6)
O46 W13 O44 89.2(6)
O38 W13 O42 102.9(7)
O39 W13 O42 89.1(5)
O46 W13 O42 84.2(6)
O44 W13 O42 156.6(6)
O38 W13 O83 170.1(5)
O39 W13 O83 73.1(5)
O46 W13 O83 85.0(5)
O44 W13 O83 73.0(5)
O42 W13 O83 84.1(5)
O19 W14 O14 103.3(6)
O19 W14 O18 101.4(7)
O14 W14 O18 86.7(5)
O19 W14 O75 100.5(7)
O14 W14 O75 89.6(5)
O18 W14 O75 158.1(5)
O19 W14 O21 98.3(6)
O14 W14 O21 158.4(5)
O18 W14 O21 87.2(5)
O75 W14 O21 88.3(5)
O19 W14 O25 170.6(6)
O14 W14 O25 83.9(5)
O18 W14 O25 84.9(5)
O75 W14 O25 73.2(5)
O21 W14 O25 74.9(5)
O79 W15 O78 101.0(8)
O79 W15 O65 100.7(6)
O78 W15 O65 89.1(5)
O79 W15 O47 101.7(7)
O78 W15 O47 157.2(7)
O65 W15 O47 84.7(5)
O79 W15 O48 101.4(7)
O78 W15 O48 88.2(6)
O65 W15 O48 157.9(6)
O47 W15 O48 89.4(6)
O79 W15 O63 171.8(6)
O78 W15 O63 74.0(6)
O65 W15 O63 85.8(5)
O47 W15 O63 83.7(6)
O48 W15 O63 72.4(5)
O73 W16 O6 102.9(6)
O73 W16 O1 101.2(6)
O6 W16 O1 89.5(5)
O73 W16 O74 100.4(6)
O6 W16 O74 156.6(5)
O1 W16 O74 87.8(6)
O73 W16 O7 100.8(6)
O6 W16 O7 84.8(6)
O1 W16 O7 158.0(5)
O74 W16 O7 89.1(6)
O73 W16 O29 170.7(6)
O6 W16 O29 84.3(5)
O1 W16 O29 72.7(5)
O74 W16 O29 72.7(5)
O7 W16 O29 85.6(5)
O72 W17 O65 102.3(7)
O72 W17 O70 98.6(7)
O65 W17 O70 158.9(6)
O72 W17 O59 99.2(7)
O65 W17 O59 91.1(5)
O70 W17 O59 87.2(6)
O72 W17 O49 102.2(6)
O65 W17 O49 84.4(5)
O70 W17 O49 89.5(5)
O59 W17 O49 158.6(6)
O72 W17 O61 169.8(6)
O65 W17 O61 85.8(5)
O70 W17 O61 73.5(5)
O59 W17 O61 74.3(6)
O49 W17 O61 84.5(5)
O45 W18 O47 103.1(7)
O45 W18 O41 99.3(7)
O47 W18 O41 157.6(6)
O45 W18 O49 102.6(7)
O47 W18 O49 85.7(6)
O41 W18 O49 89.8(6)
O45 W18 O44 99.1(7)
O47 W18 O44 87.7(6)
O41 W18 O44 88.4(6)
O49 W18 O44 158.2(6)
O45 W18 O83 169.1(7)
O47 W18 O83 84.5(6)
O41 W18 O83 73.3(5)
O49 W18 O83 85.6(5)
O44 W18 O83 73.1(5)
O43 W19 O42 104.0(7)
O43 W19 O67 100.1(7)
O42 W19 O67 90.6(5)
O43 W19 O68 98.1(7)
O42 W19 O68 157.6(6)
O67 W19 O68 89.2(6)
O43 W19 O80 100.6(7)
O42 W19 O80 85.6(6)
O67 W19 O80 159.2(6)
O68 W19 O80 86.7(6)
O43 W19 O82 168.9(6)
O42 W19 O82 85.2(5)
O67 W19 O82 73.2(6)
O68 W19 O82 73.3(5)
O80 W19 O82 86.1(5)
O58 W20 O56 100.6(6)
O58 W20 O60 102.0(6)
O56 W20 O60 157.4(6)
O58 W20 O57 102.0(7)
O56 W20 O57 90.4(6)
O60 W20 O57 85.9(6)
O58 W20 O59 100.2(7)
O56 W20 O59 86.0(6)
O60 W20 O59 89.1(6)
O57 W20 O59 157.8(6)
O58 W20 O61 170.6(6)
O56 W20 O61 72.6(5)
O60 W20 O61 84.8(5)
O57 W20 O61 84.7(5)
O59 W20 O61 73.2(5)
O71 W21 O62 100.6(7)
O71 W21 O57 102.3(7)
O62 W21 O57 86.4(6)
O71 W21 O55 102.0(7)
O62 W21 O55 157.4(6)
O57 W21 O55 88.3(7)
O71 W21 O68 101.8(7)
O62 W21 O68 88.5(6)
O57 W21 O68 155.9(6)
O55 W21 O68 87.4(6)
O71 W21 O82 170.9(7)
O62 W21 O82 86.0(5)
O57 W21 O82 84.4(5)
O55 W21 O82 71.6(5)
O68 W21 O82 71.8(5)
O91 W22 O48 100.1(7)
O91 W22 O46 102.4(7)
O48 W22 O46 89.7(6)
O91 W22 O66 99.7(7)
O48 W22 O66 88.1(6)
O46 W22 O66 157.8(6)
O91 W22 O80 100.5(7)
O48 W22 O80 159.4(6)
O46 W22 O80 86.1(6)
O66 W22 O80 88.3(6)
O91 W22 O63 171.1(7)
O48 W22 O63 74.6(5)
O46 W22 O63 84.9(5)
O66 W22 O63 73.3(5)
O80 W22 O63 84.9(5)
O16 W23 O27 102.0(7)
O16 W23 O10 100.1(6)
O27 W23 O10 89.9(6)
O16 W23 O17 102.5(6)
O27 W23 O17 85.2(6)
O10 W23 O17 157.4(5)
O16 W23 O37 102.1(6)
O27 W23 O37 155.9(5)
O10 W23 O37 86.9(6)
O17 W23 O37 88.7(6)
O16 W23 O36 171.2(6)
O27 W23 O36 84.3(5)
O10 W23 O36 73.4(5)
O17 W23 O36 84.1(5)
O37 W23 O36 71.9(5)
O77 W24 O60 102.3(7)
O77 W24 O66 100.4(7)
O60 W24 O66 157.2(6)
O77 W24 O62 101.0(7)
O60 W24 O62 86.0(6)
O66 W24 O62 88.2(6)
O77 W24 O78 101.6(8)
O60 W24 O78 88.7(6)
O66 W24 O78 88.4(6)
O62 W24 O78 157.4(6)
O77 W24 O63 170.9(6)
O60 W24 O63 85.2(5)
O66 W24 O63 72.4(5)
O62 W24 O63 84.6(5)
O78 W24 O63 73.0(5)

loop_
_geom_bond_atom_site_label_1
_geom_bond_atom_site_label_2
_geom_bond_distance
C1 C40 1.49(3)
C1 N11 1.49(3)
C1 H1A 0.9700
C1 H1B 0.9700
C2 N13 1.43(3)
C2 C42 1.57(3)
C2 H2A 0.9700
C2 H2B 0.9700
C3 N12 1.47(2)
C3 C41 1.49(3)
C3 H3A 0.9700
C3 H3B 0.9700
C4 O64 1.21(2)
C4 N18 1.31(3)
C4 H4 0.9300
C5 O86 1.20(3)
C5 N23 1.35(3)
C5 H5 0.9300
C6 O89 1.17(3)
C6 N25 1.30(3)
C6 H6 0.9300
C7 N23 1.45(3)
C7 H7A 0.9600
C7 H7B 0.9600
C7 H7C 0.9600
C8 N6 1.48(3)
C8 C47 1.51(3)
C8 H8A 0.9700
C8 H8B 0.9700
C9 N3 1.48(3)
C9 C49 1.51(4)
C9 H9A 0.9700
C9 H9B 0.9700
C10 N20 1.27(3)
C10 O54 1.28(3)
C10 H10 0.9300
C11 N29 1.49(4)
C11 H11A 0.9600
C11 H11B 0.9600
C11 H11C 0.9600
C12 O87 1.25(3)
C12 N29 1.31(4)
C12 H12 0.9300
C13 N16 1.41(3)
C13 C14 1.45(4)
C13 H13A 0.9700
C13 H13B 0.9700
C14 N2 1.45(4)
C14 H14A 0.9700
C14 H14B 0.9700
C15 N18 1.47(3)
C15 H15A 0.9600
C15 H15B 0.9600
C15 H15C 0.9600
C16 N18 1.45(4)
C16 H16A 0.9600
C16 H16B 0.9600
C16 H16C 0.9600
C17 N20 1.47(3)
C17 H17A 0.9600
C17 H17B 0.9600
C17 H17C 0.9600
C18 N25 1.48(4)
C18 H18A 0.9600
C18 H18B 0.9600
C18 H18C 0.9600
C19 N21 1.47(3)
C19 H19A 0.9600
C19 H19B 0.9600
C19 H19C 0.9600
C20 N21 1.27(3)
C20 O84 1.28(3)
C20 H20 0.9300
C21 N22 1.36(4)
C21 H21A 0.9600
C21 H21B 0.9600
C21 H21C 0.9600
C22 N20 1.46(3)
C22 H22A 0.9600
C22 H22B 0.9600
C22 H22C 0.9600
C23 N29 1.45(4)
C23 H23A 0.9600
C23 H23B 0.9600
C23 H23C 0.9600
C24 N24 1.35(4)
C24 H24A 0.9600
C24 H24B 0.9600
C24 H24C 0.9600
C25 O85 1.18(4)
C25 N22 1.33(4)
C25 H25 0.9300
C26 O88 1.28(4)
C26 N24 1.28(4)
C26 H26 0.9300
C27 N25 1.51(5)
C27 H27A 0.9600
C27 H27B 0.9600
C27 H27C 0.9600
C28 O90 1.25(3)
C28 N26 1.35(3)
C28 H28 0.9300
C29 N26 1.41(4)
C29 H29A 0.9600
C29 H29B 0.9600
C29 H29C 0.9600
C30 N26 1.40(4)
C30 H30A 0.9600
C30 H30B 0.9600
C30 H30C 0.9600
C31 N27 1.52(4)
C31 H31A 0.9600
C31 H31B 0.9600
C31 H31C 0.9600
C32 N27 1.42(4)
C32 H32A 0.9600
C32 H32B 0.9600
C32 H32C 0.9600
C33 O92 1.23(3)
C33 N27 1.35(3)
C33 H33 0.9300
C34 N28 1.45(5)
C34 H34A 0.9600
C34 H34B 0.9600
C34 H34C 0.9600
C35 N28 1.47(5)
C35 H35A 0.9604
C35 H35B 0.9604
C35 H35C 0.9604
C36 O93 1.22(3)
C36 N28 1.31(3)
C36 H36 0.9300
C37 O3 1.01(5)
C37 N30 1.58(5)
C37 H37 0.9300
C38 N30 1.58(5)
C38 H38A 0.9600
C38 H38B 0.9600
C38 H38C 0.9600
C39 N30 1.25(5)
C39 H39A 0.9735
C39 H39B 0.9730
C39 H39C 0.9745
C40 N10 1.44(3)
C40 H40A 0.9700
C40 H40B 0.9700
C41 N9 1.54(3)
C41 H41A 0.9700
C41 H41B 0.9700
C42 N14 1.48(3)
C42 H42A 0.9700
C42 H42B 0.9700
C43 C44 1.46(3)
C43 N8 1.51(3)
C43 H43A 0.9700
C43 H43B 0.9700
C44 N15 1.50(3)
C44 H44A 0.9700
C44 H44B 0.9700
C45 C46 1.43(3)
C45 N4 1.47(3)
C45 H45A 0.9700
C45 H45B 0.9700
C46 N5 1.51(3)
C46 H46A 0.9700
C46 H46B 0.9700
C47 N7 1.50(3)
C47 H47A 0.9700
C47 H47B 0.9700
C48 C50 1.45(3)
C48 N1 1.49(3)
C48 H48A 0.9700
C48 H48B 0.9700
C49 N19 1.46(3)
C49 H49A 0.9700
C49 H49B 0.9700
C50 N17 1.51(3)
C50 H50A 0.9700
C50 H50B 0.9700
C51 N23 1.38(4)
C51 H51A 0.9600
C51 H51B 0.9600
C51 H51C 0.9600
C52 N22 1.44(4)
C52 H52A 0.9600
C52 H52B 0.9600
C52 H52C 0.9600
C53 N24 1.46(4)
C53 H53A 0.9600
C53 H53B 0.9600
C53 H53C 0.9600
C54 N21 1.60(3)
C54 H54A 0.9600
C54 H54B 0.9600
C54 H54C 0.9600
Co1 N10 1.939(15)
Co1 N12 1.945(18)
Co1 N9 1.946(16)
Co1 N14 1.957(16)
Co1 N11 1.962(18)
Co1 N13 1.985(16)
Co2 N17 1.945(17)
Co2 N19 1.952(18)
Co2 N16 1.955(15)
Co2 N3 1.970(19)
Co2 N2 1.986(17)
Co2 N1 1.99(2)
Co3 N15 1.932(17)
Co3 N4 1.947(18)
Co3 N7 1.963(16)
Co3 N8 1.980(16)
Co3 N5 1.990(17)
Co3 N6 1.999(18)
N1 H1C 0.9000
N1 H1D 0.9000
N2 H2C 0.9000
N2 H2D 0.9000
N3 H3C 0.9000
N3 H3D 0.9000
N4 H4A 0.9000
N4 H4B 0.9000
N5 H5A 0.9000
N5 H5B 0.9000
N6 H6A 0.9000
N6 H6B 0.9000
N7 H7D 0.9000
N7 H7E 0.9000
N8 H8C 0.9000
N8 H8D 0.9000
N9 H9C 0.9000
N9 H9D 0.9000
N10 H10A 0.9000
N10 H10B 0.9000
N11 H11D 0.9000
N11 H11E 0.9000
N12 H12A 0.9000
N12 H12B 0.9000
N13 H13C 0.9000
N13 H13D 0.9000
N14 H14C 0.9000
N14 H14D 0.9000
N15 H15D 0.9000
N15 H15E 0.9000
N16 H16D 0.9000
N16 H16E 0.9000
N17 H17D 0.9000
N17 H17E 0.9000
N19 H19D 0.9000
N19 H19E 0.9000
O1 W8 1.905(12)
O1 W16 1.911(12)
O2 W8 1.718(14)
O4 W8 1.900(14)
O4 W10 1.931(13)
O5 W10 1.734(16)
O6 W16 1.906(13)
O6 W1 1.905(13)
O7 W9 1.892(14)
O7 W16 1.930(13)
O8 W1 1.714(14)
O9 W9 1.703(14)
O10 W9 1.904(13)
O10 W23 1.919(13)
O11 W4 1.908(14)
O11 W9 1.924(15)
O12 W4 1.692(14)
O13 W4 1.897(14)
O13 W5 1.922(13)
O14 W14 1.863(12)
O14 W4 1.942(13)
O15 W5 1.910(13)
O15 W1 1.931(14)
O16 W23 1.656(13)
O17 W3 1.875(14)
O17 W23 1.935(14)
O18 W14 1.892(12)
O18 W5 1.935(12)
O19 W14 1.658(15)
O20 W3 1.684(13)
O21 W14 1.938(13)
O21 W6 1.945(14)
O22 W6 1.907(14)
O22 W3 1.930(12)
O23 W6 1.698(14)
O24 W2 1.931(12)
O24 W6 1.933(13)
O25 Si1 1.623(12)
O25 W14 2.330(13)
O25 W3 2.361(12)
O25 W6 2.366(12)
O26 W5 1.929(12)
O26 W2 1.964(13)
O27 W10 1.898(13)
O27 W23 1.910(14)
O28 W1 1.913(13)
O28 W2 1.921(13)
O29 Si1 1.641(13)
O29 W16 2.331(11)
O29 W8 2.339(11)
O29 W10 2.345(12)
O30 W10 1.884(14)
O30 W3 1.937(15)
O31 W2 1.710(12)
O32 W8 1.872(13)
O32 W6 1.943(13)
O33 W2 1.881(13)
O33 W8 1.935(13)
O34 Si1 1.653(12)
O34 W1 2.327(11)
O34 W5 2.328(12)
O34 W2 2.354(11)
O35 W9 1.905(12)
O35 W1 1.923(12)
O36 Si1 1.603(12)
O36 W4 2.344(12)
O36 W9 2.365(11)
O36 W23 2.378(11)
O37 W4 1.868(14)
O37 W23 1.957(15)
O38 W13 1.720(15)
O39 W13 1.834(16)
O39 W12 1.968(13)
O40 W12 1.688(15)
O41 W18 1.879(16)
O41 W12 1.950(14)
O42 W19 1.875(13)
O42 W13 1.911(14)
O43 W19 1.718(15)
O44 W13 1.897(15)
O44 W18 1.941(15)
O45 W18 1.687(14)
O46 W13 1.882(14)
O46 W22 1.917(14)
O47 W18 1.868(14)
O47 W15 1.936(14)
O48 W22 1.900(15)
O48 W15 1.954(14)
O49 W18 1.884(14)
O49 W17 1.918(14)
O50 W7 1.870(13)
O50 W12 1.935(13)
O51 W11 1.877(13)
O51 W12 1.906(13)
O52 W11 1.678(17)
O53 W11 1.878(14)
O53 W7 1.913(14)
O55 W11 1.884(15)
O55 W21 1.937(19)
O56 W20 1.891(15)
O56 W7 1.931(16)
O57 W21 1.894(14)
O57 W20 1.910(15)
O58 W20 1.708(14)
O59 W17 1.910(15)
O59 W20 1.962(15)
O60 W20 1.901(15)
O60 W24 1.908(15)
O61 Si2 1.628(14)
O61 W7 2.345(14)
O61 W17 2.355(14)
O61 W20 2.363(13)
O62 W21 1.891(15)
O62 W24 1.929(16)
O63 Si2 1.595(13)
O63 W22 2.330(13)
O63 W24 2.376(13)
O63 W15 2.387(13)
O65 W17 1.896(14)
O65 W15 1.908(14)
O66 W24 1.920(14)
O66 W22 1.932(15)
O67 W19 1.884(16)
O67 W11 1.940(14)
O68 W19 1.890(14)
O68 W21 1.945(14)
O70 W17 1.906(16)
O70 W7 1.970(16)
O71 W21 1.710(13)
O72 W17 1.702(14)
O73 W16 1.690(13)
O74 W10 1.909(14)
O74 W16 1.920(15)
O75 W3 1.910(14)
O75 W14 1.921(13)
O76 W5 1.703(16)
O77 W24 1.759(16)
O78 W15 1.888(14)
O78 W24 1.962(15)
O79 W15 1.711(16)
O80 W19 1.892(16)
O80 W22 1.951(16)
O81 W7 1.688(13)
O82 Si2 1.629(14)
O82 W19 2.336(14)
O82 W21 2.361(13)
O82 W11 2.360(13)
O83 Si2 1.630(13)
O83 W18 2.335(12)
O83 W12 2.359(12)
O83 W13 2.369(12)
O91 W22 1.726(16)

loop_
_geom_torsion_atom_site_label_1
_geom_torsion_atom_site_label_2
_geom_torsion_atom_site_label_3
_geom_torsion_atom_site_label_4
_geom_torsion
N16 C13 C14 N2 37(3)
N11 C1 C40 N10 47(2)
N12 C3 C41 N9 50(2)
N13 C2 C42 N14 -48(2)
N8 C43 C44 N15 -47(2)
N4 C45 C46 N5 -49(3)
N6 C8 C47 N7 -55(2)
N3 C9 C49 N19 49(3)
N1 C48 C50 N17 51(3)
C50 C48 N1 Co2 -35(2)
N17 Co2 N1 C48 7.2(16)
N19 Co2 N1 C48 97.0(16)
N16 Co2 N1 C48 -86.0(16)
N3 Co2 N1 C48 -178.1(16)
N2 Co2 N1 C48 -33(8)
C13 C14 N2 Co2 -29(3)
N17 Co2 N2 C14 -81.5(19)
N19 Co2 N2 C14 -171.6(19)
N16 Co2 N2 C14 11.8(19)
N3 Co2 N2 C14 103.6(19)
N1 Co2 N2 C14 -41(9)
C49 C9 N3 Co2 -38(2)
N17 Co2 N3 C9 -11(9)
N19 Co2 N3 C9 14.3(16)
N16 Co2 N3 C9 -170.1(16)
N2 Co2 N3 C9 105.5(16)
N1 Co2 N3 C9 -77.7(17)
C46 C45 N4 Co3 35(2)
N15 Co3 N4 C45 -100.0(14)
N7 Co3 N4 C45 84.3(14)
N8 Co3 N4 C45 174.3(14)
N5 Co3 N4 C45 -9.5(14)
N6 Co3 N4 C45 64(7)
C45 C46 N5 Co3 40(2)
N15 Co3 N5 C46 78.2(15)
N4 Co3 N5 C46 -16.0(15)
N7 Co3 N5 C46 -104.7(15)
N8 Co3 N5 C46 19(7)
N6 Co3 N5 C46 170.2(15)
C47 C8 N6 Co3 44.5(19)
N15 Co3 N6 C8 165.7(13)
N4 Co3 N6 C8 2(7)
N7 Co3 N6 C8 -18.7(13)
N8 Co3 N6 C8 -108.4(13)
N5 Co3 N6 C8 74.8(14)
C8 C47 N7 Co3 39.2(19)
N15 Co3 N7 C47 44(9)
N4 Co3 N7 C47 170.6(13)
N8 Co3 N7 C47 81.6(14)
N5 Co3 N7 C47 -103.9(13)
N6 Co3 N7 C47 -11.6(13)
C44 C43 N8 Co3 38(2)
N15 Co3 N8 C43 -14.3(14)
N4 Co3 N8 C43 80.0(15)
N7 Co3 N8 C43 169.0(14)
N5 Co3 N8 C43 45(7)
N6 Co3 N8 C43 -106.0(15)
C3 C41 N9 Co1 -34.3(18)
N10 Co1 N9 C41 97.8(13)
N12 Co1 N9 C41 8.4(13)
N14 Co1 N9 C41 -84.7(13)
N11 Co1 N9 C41 -177.7(13)
N13 Co1 N9 C41 -60(7)
C1 C40 N10 Co1 -36(2)
N12 Co1 N10 C40 -171.0(14)
N9 Co1 N10 C40 104.3(15)
N14 Co1 N10 C40 -35(12)
N11 Co1 N10 C40 12.2(14)
N13 Co1 N10 C40 -78.2(15)
C40 C1 N11 Co1 -37.8(19)
N10 Co1 N11 C1 14.6(13)
N12 Co1 N11 C1 -13(6)
N9 Co1 N11 C1 -78.4(13)
N14 Co1 N11 C1 -168.2(13)
N13 Co1 N11 C1 107.3(13)
C41 C3 N12 Co1 -45.5(18)
N10 Co1 N12 C3 -73.0(13)
N9 Co1 N12 C3 20.3(12)
N14 Co1 N12 C3 109.7(12)
N11 Co1 N12 C3 -45(6)
N13 Co1 N12 C3 -165.6(12)
C42 C2 N13 Co1 36(2)
N10 Co1 N13 C2 165.9(14)
N12 Co1 N13 C2 -104.3(14)
N9 Co1 N13 C2 -37(7)
N14 Co1 N13 C2 -11.5(14)
N11 Co1 N13 C2 81.5(14)
C2 C42 N14 Co1 39(2)
N10 Co1 N14 C42 -61(11)
N12 Co1 N14 C42 75.4(14)
N9 Co1 N14 C42 160.2(15)
N11 Co1 N14 C42 -107.4(14)
N13 Co1 N14 C42 -17.1(14)
C43 C44 N15 Co3 35(2)
N4 Co3 N15 C44 -99.8(15)
N7 Co3 N15 C44 27(9)
N8 Co3 N15 C44 -11.2(15)
N5 Co3 N15 C44 174.5(15)
N6 Co3 N15 C44 81.9(14)
C14 C13 N16 Co2 -27(3)
N17 Co2 N16 C13 98.8(16)
N19 Co2 N16 C13 -30(9)
N3 Co2 N16 C13 -83.2(17)
N2 Co2 N16 C13 8.2(16)
N1 Co2 N16 C13 -176.2(17)
C48 C50 N17 Co2 -44(2)
N19 Co2 N17 C50 -71.9(15)
N16 Co2 N17 C50 112.4(14)
N3 Co2 N17 C50 -47(9)
N2 Co2 N17 C50 -163.2(14)
N1 Co2 N17 C50 20.4(14)
O64 C4 N18 C16 -5(4)
O64 C4 N18 C15 178(2)
C9 C49 N19 Co2 -38(2)
N17 Co2 N19 C49 -168.7(17)
N16 Co2 N19 C49 -40(9)
N3 Co2 N19 C49 13.7(17)
N2 Co2 N19 C49 -77.7(17)
N1 Co2 N19 C49 106.5(17)
O54 C10 N20 C22 -176(2)
O54 C10 N20 C17 1(4)
O84 C20 N21 C19 4(4)
O84 C20 N21 C54 176(2)
O85 C25 N22 C21 13(5)
O85 C25 N22 C52 -177(3)
O86 C5 N23 C51 172(3)
O86 C5 N23 C7 -3(4)
O88 C26 N24 C24 -12(5)
O88 C26 N24 C53 172(3)
O89 C6 N25 C18 -176(3)
O89 C6 N25 C27 -8(4)
O90 C28 N26 C30 -7(4)
O90 C28 N26 C29 175(3)
O92 C33 N27 C32 2(4)
O92 C33 N27 C31 173(3)
O93 C36 N28 C34 -7(6)
O93 C36 N28 C35 178(3)
O87 C12 N29 C23 -5(5)
O87 C12 N29 C11 -177(3)
O3 C37 N30 C39 -15(9)
O3 C37 N30 C38 167(5)
W4 O36 Si1 O25 59.5(10)
W9 O36 Si1 O25 -178.9(7)
W23 O36 Si1 O25 -62.2(9)
W4 O36 Si1 O29 -179.7(7)
W9 O36 Si1 O29 -58.2(9)
W23 O36 Si1 O29 58.6(9)
W4 O36 Si1 O34 -59.4(9)
W9 O36 Si1 O34 62.1(9)
W23 O36 Si1 O34 178.9(6)
W14 O25 Si1 O36 -59.9(9)
W3 O25 Si1 O36 62.1(10)
W6 O25 Si1 O36 -179.5(7)
W14 O25 Si1 O29 178.5(7)
W3 O25 Si1 O29 -59.5(9)
W6 O25 Si1 O29 58.9(9)
W14 O25 Si1 O34 57.9(9)
W3 O25 Si1 O34 179.9(7)
W6 O25 Si1 O34 -61.7(10)
W16 O29 Si1 O36 59.2(9)
W8 O29 Si1 O36 -179.6(6)
W10 O29 Si1 O36 -59.9(8)
W16 O29 Si1 O25 178.8(6)
W8 O29 Si1 O25 -60.1(9)
W10 O29 Si1 O25 59.6(8)
W16 O29 Si1 O34 -60.3(8)
W8 O29 Si1 O34 60.8(9)
W10 O29 Si1 O34 -179.5(6)
W1 O34 Si1 O36 -61.9(9)
W5 O34 Si1 O36 59.1(8)
W2 O34 Si1 O36 179.4(6)
W1 O34 Si1 O25 -179.5(7)
W5 O34 Si1 O25 -58.4(9)
W2 O34 Si1 O25 61.9(9)
W1 O34 Si1 O29 59.6(9)
W5 O34 Si1 O29 -179.3(6)
W2 O34 Si1 O29 -59.0(8)
W22 O63 Si2 O82 59.4(11)
W24 O63 Si2 O82 -62.6(10)
W15 O63 Si2 O82 -179.5(8)
W22 O63 Si2 O61 -179.0(7)
W24 O63 Si2 O61 58.9(10)
W15 O63 Si2 O61 -57.9(10)
W22 O63 Si2 O83 -60.0(10)
W24 O63 Si2 O83 177.9(7)
W15 O63 Si2 O83 61.0(10)
W19 O82 Si2 O63 -58.5(10)
W21 O82 Si2 O63 60.4(10)
W11 O82 Si2 O63 -179.6(8)
W19 O82 Si2 O61 178.8(8)
W21 O82 Si2 O61 -62.3(9)
W11 O82 Si2 O61 57.7(11)
W19 O82 Si2 O83 60.9(9)
W21 O82 Si2 O83 179.8(7)
W11 O82 Si2 O83 -60.2(10)
W7 O61 Si2 O63 -179.6(7)
W17 O61 Si2 O63 58.3(10)
W20 O61 Si2 O63 -60.5(10)
W7 O61 Si2 O82 -57.8(10)
W17 O61 Si2 O82 -180.0(8)
W20 O61 Si2 O82 61.2(10)
W7 O61 Si2 O83 60.9(9)
W17 O61 Si2 O83 -61.3(10)
W20 O61 Si2 O83 179.9(8)
W18 O83 Si2 O63 -61.0(9)
W12 O83 Si2 O63 177.7(7)
W13 O83 Si2 O63 59.1(10)
W18 O83 Si2 O82 179.0(7)
W12 O83 Si2 O82 57.7(9)
W13 O83 Si2 O82 -60.9(10)
W18 O83 Si2 O61 60.1(10)
W12 O83 Si2 O61 -61.2(10)
W13 O83 Si2 O61 -179.9(8)
W16 O6 W1 O8 -128.4(15)
W16 O6 W1 O28 131.8(15)
W16 O6 W1 O35 -27.6(15)
W16 O6 W1 O15 50(2)
W16 O6 W1 O34 58.1(15)
W2 O28 W1 O8 173.9(8)
W2 O28 W1 O6 -84.2(8)
W2 O28 W1 O35 -10(2)
W2 O28 W1 O15 73.4(8)
W2 O28 W1 O34 0.1(6)
W9 O35 W1 O8 130.4(15)
W9 O35 W1 O6 29.3(14)
W9 O35 W1 O28 -46(2)
W9 O35 W1 O15 -128.7(15)
W9 O35 W1 O34 -55.4(14)
W5 O15 W1 O8 -172.7(8)
W5 O15 W1 O6 9.3(19)
W5 O15 W1 O28 -73.2(8)
W5 O15 W1 O35 85.6(8)
W5 O15 W1 O34 0.4(6)
Si1 O34 W1 O8 -176(4)
W5 O34 W1 O8 49(4)
W2 O34 W1 O8 -44(4)
Si1 O34 W1 O6 -41.9(8)
W5 O34 W1 O6 -176.9(5)
W2 O34 W1 O6 90.7(5)
Si1 O34 W1 O28 -132.6(9)
W5 O34 W1 O28 92.3(5)
W2 O34 W1 O28 -0.1(4)
Si1 O34 W1 O35 43.8(8)
W5 O34 W1 O35 -91.2(5)
W2 O34 W1 O35 176.4(5)
Si1 O34 W1 O15 134.7(9)
W5 O34 W1 O15 -0.3(4)
W2 O34 W1 O15 -92.7(5)
W8 O33 W2 O31 132.3(15)
W8 O33 W2 O28 -125.4(15)
W8 O33 W2 O24 33.7(15)
W8 O33 W2 O26 -41(2)
W8 O33 W2 O34 -52.5(15)
W1 O28 W2 O31 -172.3(8)
W1 O28 W2 O33 86.0(8)
W1 O28 W2 O24 6(2)
W1 O28 W2 O26 -73.2(8)
W1 O28 W2 O34 -0.1(6)
W6 O24 W2 O31 -132.3(14)
W6 O24 W2 O33 -31.7(14)
W6 O24 W2 O28 49(2)
W6 O24 W2 O26 128.2(14)
W6 O24 W2 O34 55.2(14)
W5 O26 W2 O31 174.0(7)
W5 O26 W2 O33 -12.9(18)
W5 O26 W2 O28 72.4(7)
W5 O26 W2 O24 -86.8(7)
W5 O26 W2 O34 -0.6(6)
Si1 O34 W2 O31 -170(3)
W1 O34 W2 O31 57(3)
W5 O34 W2 O31 -35(3)
Si1 O34 W2 O33 41.5(8)
W1 O34 W2 O33 -92.0(5)
W5 O34 W2 O33 176.1(5)
Si1 O34 W2 O28 133.6(9)
W1 O34 W2 O28 0.1(4)
W5 O34 W2 O28 -91.8(5)
Si1 O34 W2 O24 -44.2(8)
W1 O34 W2 O24 -177.7(5)
W5 O34 W2 O24 90.4(5)
Si1 O34 W2 O26 -134.1(8)
W1 O34 W2 O26 92.4(5)
W5 O34 W2 O26 0.4(4)
W23 O17 W3 O20 -130.4(17)
W23 O17 W3 O75 129.8(17)
W23 O17 W3 O22 46(3)
W23 O17 W3 O30 -28.3(17)
W23 O17 W3 O25 57.2(17)
W14 O75 W3 O20 175.0(7)
W14 O75 W3 O17 -84.3(7)
W14 O75 W3 O22 72.8(8)
W14 O75 W3 O30 -7.5(18)
W14 O75 W3 O25 -0.5(6)
W6 O22 W3 O20 -170.1(8)
W6 O22 W3 O17 14(2)
W6 O22 W3 O75 -70.5(8)
W6 O22 W3 O30 87.3(8)
W6 O22 W3 O25 2.0(7)
W10 O30 W3 O20 130.8(14)
W10 O30 W3 O17 30.9(14)
W10 O30 W3 O75 -47(2)
W10 O30 W3 O22 -127.0(15)
W10 O30 W3 O25 -53.4(14)
Si1 O25 W3 O20 -166(3)
W14 O25 W3 O20 -30(4)
W6 O25 W3 O20 61(4)
Si1 O25 W3 O17 -44.0(9)
W14 O25 W3 O17 91.9(5)
W6 O25 W3 O17 -176.8(6)
Si1 O25 W3 O75 -135.6(9)
W14 O25 W3 O75 0.4(4)
W6 O25 W3 O75 91.7(5)
Si1 O25 W3 O22 131.4(9)
W14 O25 W3 O22 -92.6(5)
W6 O25 W3 O22 -1.3(5)
Si1 O25 W3 O30 41.7(8)
W14 O25 W3 O30 177.7(5)
W6 O25 W3 O30 -91.0(5)
W23 O37 W4 O12 172.2(8)
W23 O37 W4 O13 -16(2)
W23 O37 W4 O11 70.9(8)
W23 O37 W4 O14 -85.5(8)
W23 O37 W4 O36 -2.8(7)
W5 O13 W4 O12 133.9(15)
W5 O13 W4 O37 -38(2)
W5 O13 W4 O11 -124.7(15)
W5 O13 W4 O14 32.5(15)
W5 O13 W4 O36 -50.6(15)
W9 O11 W4 O12 -170.6(8)
W9 O11 W4 O37 -70.9(8)
W9 O11 W4 O13 87.5(8)
W9 O11 W4 O14 14.3(19)
W9 O11 W4 O36 2.8(7)
W14 O14 W4 O12 -128.3(18)
W14 O14 W4 O37 132.1(18)
W14 O14 W4 O13 -27.6(18)
W14 O14 W4 O11 47(3)
W14 O14 W4 O36 57.9(17)
Si1 O36 W4 O12 -172(4)
W9 O36 W4 O12 53(4)
W23 O36 W4 O12 -37(4)
Si1 O36 W4 O37 -133.1(9)
W9 O36 W4 O37 91.9(5)
W23 O36 W4 O37 1.9(5)
Si1 O36 W4 O13 42.1(8)
W9 O36 W4 O13 -92.9(4)
W23 O36 W4 O13 177.1(4)
Si1 O36 W4 O11 133.1(9)
W9 O36 W4 O11 -2.0(5)
W23 O36 W4 O11 -91.9(5)
Si1 O36 W4 O14 -42.3(8)
W9 O36 W4 O14 -177.3(5)
W23 O36 W4 O14 92.7(5)
W1 O15 W5 O76 171.8(8)
W1 O15 W5 O13 -85.9(8)
W1 O15 W5 O26 73.8(8)
W1 O15 W5 O18 -5.6(19)
W1 O15 W5 O34 -0.4(6)
W4 O13 W5 O76 -132.8(15)
W4 O13 W5 O15 125.4(15)
W4 O13 W5 O26 39(2)
W4 O13 W5 O18 -33.0(15)
W4 O13 W5 O34 51.8(15)
W2 O26 W5 O76 -174.2(7)
W2 O26 W5 O15 -73.1(7)
W2 O26 W5 O13 13.6(18)
W2 O26 W5 O18 85.4(7)
W2 O26 W5 O34 0.6(6)
W14 O18 W5 O76 127.3(15)
W14 O18 W5 O15 -55(2)
W14 O18 W5 O13 26.0(15)
W14 O18 W5 O26 -134.6(15)
W14 O18 W5 O34 -60.3(14)
Si1 O34 W5 O76 168(3)
W1 O34 W5 O76 -57(4)
W2 O34 W5 O76 34(4)
Si1 O34 W5 O15 -134.6(8)
W1 O34 W5 O15 0.3(4)
W2 O34 W5 O15 91.8(5)
Si1 O34 W5 O13 -42.4(7)
W1 O34 W5 O13 92.5(5)
W2 O34 W5 O13 -175.9(5)
Si1 O34 W5 O26 133.1(8)
W1 O34 W5 O26 -92.0(5)
W2 O34 W5 O26 -0.4(4)
Si1 O34 W5 O18 43.4(7)
W1 O34 W5 O18 178.4(4)
W2 O34 W5 O18 -90.1(4)
W3 O22 W6 O23 173.4(8)
W3 O22 W6 O24 -12(2)
W3 O22 W6 O32 -86.7(8)
W3 O22 W6 O21 71.3(8)
W3 O22 W6 O25 -2.0(7)
W2 O24 W6 O23 129.4(14)
W2 O24 W6 O22 -46(2)
W2 O24 W6 O32 30.3(14)
W2 O24 W6 O21 -128.9(14)
W2 O24 W6 O25 -54.8(14)
W8 O32 W6 O23 -129.4(15)
W8 O32 W6 O22 130.8(15)
W8 O32 W6 O24 -29.2(14)
W8 O32 W6 O21 42(2)
W8 O32 W6 O25 57.0(14)
W14 O21 W6 O23 -170.5(8)
W14 O21 W6 O22 -70.4(7)
W14 O21 W6 O24 89.0(8)
W14 O21 W6 O32 18.1(19)
W14 O21 W6 O25 2.6(6)
Si1 O25 W6 O23 -168(4)
W14 O25 W6 O23 57(5)
W3 O25 W6 O23 -34(5)
Si1 O25 W6 O22 -132.6(10)
W14 O25 W6 O22 92.9(5)
W3 O25 W6 O22 1.4(5)
Si1 O25 W6 O24 44.1(9)
W14 O25 W6 O24 -90.5(5)
W3 O25 W6 O24 178.0(5)
Si1 O25 W6 O32 -41.6(9)
W14 O25 W6 O32 -176.1(5)
W3 O25 W6 O32 92.3(5)
Si1 O25 W6 O21 132.6(10)
W14 O25 W6 O21 -1.9(4)
W3 O25 W6 O21 -93.5(5)
W12 O50 W7 O81 -130.1(16)
W12 O50 W7 O53 -29.2(16)
W12 O50 W7 O56 52(3)
W12 O50 W7 O70 129.7(16)
W12 O50 W7 O61 57.0(16)
W11 O53 W7 O81 130.8(18)
W11 O53 W7 O50 30.8(18)
W11 O53 W7 O56 -127.0(19)
W11 O53 W7 O70 -48(3)
W11 O53 W7 O61 -54.7(18)
W20 O56 W7 O81 -174.2(8)
W20 O56 W7 O50 3(2)
W20 O56 W7 O53 83.8(9)
W20 O56 W7 O70 -74.9(9)
W20 O56 W7 O61 -1.6(7)
W17 O70 W7 O81 173.7(8)
W17 O70 W7 O50 -85.5(8)
W17 O70 W7 O53 -7.9(19)
W17 O70 W7 O56 72.5(8)
W17 O70 W7 O61 -0.5(7)
Si2 O61 W7 O81 -174(3)
W17 O61 W7 O81 -38(3)
W20 O61 W7 O81 53(3)
Si2 O61 W7 O50 -44.2(8)
W17 O61 W7 O50 91.6(5)
W20 O61 W7 O50 -177.1(5)
Si2 O61 W7 O53 41.8(8)
W17 O61 W7 O53 177.6(5)
W20 O61 W7 O53 -91.1(5)
Si2 O61 W7 O56 133.9(9)
W17 O61 W7 O56 -90.3(6)
W20 O61 W7 O56 1.1(5)
Si2 O61 W7 O70 -135.5(9)
W17 O61 W7 O70 0.3(5)
W20 O61 W7 O70 91.7(5)
W6 O32 W8 O2 128.3(15)
W6 O32 W8 O4 -130.4(15)
W6 O32 W8 O1 -48(2)
W6 O32 W8 O33 28.7(14)
W6 O32 W8 O29 -56.9(14)
W10 O4 W8 O2 -172.6(8)
W10 O4 W8 O32 85.3(8)
W10 O4 W8 O1 -71.5(9)
W10 O4 W8 O33 14(2)
W10 O4 W8 O29 0.9(7)
W16 O1 W8 O2 173.1(9)
W16 O1 W8 O32 -10.8(19)
W16 O1 W8 O4 71.9(9)
W16 O1 W8 O33 -86.2(8)
W16 O1 W8 O29 -1.4(7)
W2 O33 W8 O2 -133.7(15)
W2 O33 W8 O32 -32.3(15)
W2 O33 W8 O4 40(2)
W2 O33 W8 O1 125.0(15)
W2 O33 W8 O29 52.4(15)
Si1 O29 W8 O2 -175(4)
W16 O29 W8 O2 -41(4)
W10 O29 W8 O2 51(4)
Si1 O29 W8 O32 42.5(8)
W16 O29 W8 O32 177.2(5)
W10 O29 W8 O32 -90.8(5)
Si1 O29 W8 O4 132.7(9)
W16 O29 W8 O4 -92.6(5)
W10 O29 W8 O4 -0.6(5)
Si1 O29 W8 O1 -133.8(9)
W16 O29 W8 O1 0.9(5)
W10 O29 W8 O1 92.9(5)
Si1 O29 W8 O33 -42.5(8)
W16 O29 W8 O33 92.2(5)
W10 O29 W8 O33 -175.8(5)
W16 O7 W9 O9 130.5(16)
W16 O7 W9 O10 -128.0(16)
W16 O7 W9 O35 31.2(15)
W16 O7 W9 O11 -44(3)
W16 O7 W9 O36 -54.0(15)
W23 O10 W9 O9 -173.2(9)
W23 O10 W9 O7 84.8(8)
W23 O10 W9 O35 6(2)
W23 O10 W9 O11 -73.9(8)
W23 O10 W9 O36 -0.6(7)
W1 O35 W9 O9 -131.7(15)
W1 O35 W9 O7 -30.6(14)
W1 O35 W9 O10 49(3)
W1 O35 W9 O11 128.8(15)
W1 O35 W9 O36 55.4(14)
W4 O11 W9 O9 172.2(8)
W4 O11 W9 O7 -13(2)
W4 O11 W9 O10 71.2(8)
W4 O11 W9 O35 -87.9(8)
W4 O11 W9 O36 -2.8(7)
Si1 O36 W9 O9 -170(4)
W4 O36 W9 O9 -33(4)
W23 O36 W9 O9 58(4)
Si1 O36 W9 O7 41.0(8)
W4 O36 W9 O7 178.1(5)
W23 O36 W9 O7 -91.1(5)
Si1 O36 W9 O10 132.5(9)
W4 O36 W9 O10 -90.4(5)
W23 O36 W9 O10 0.4(5)
Si1 O36 W9 O35 -45.2(8)
W4 O36 W9 O35 91.9(5)
W23 O36 W9 O35 -177.3(5)
Si1 O36 W9 O11 -135.1(9)
W4 O36 W9 O11 1.9(5)
W23 O36 W9 O11 92.8(5)
W3 O30 W10 O5 -131.3(14)
W3 O30 W10 O27 -30.5(14)
W3 O30 W10 O74 44(2)
W3 O30 W10 O4 127.3(15)
W3 O30 W10 O29 54.5(14)
W23 O27 W10 O5 128.7(16)
W23 O27 W10 O30 27.2(16)
W23 O27 W10 O74 -132.3(17)
W23 O27 W10 O4 -52(3)
W23 O27 W10 O29 -59.6(16)
W16 O74 W10 O5 -172.8(8)
W16 O74 W10 O30 12(2)
W16 O74 W10 O27 85.9(8)
W16 O74 W10 O4 -71.8(8)
W16 O74 W10 O29 0.9(7)
W8 O4 W10 O5 170.4(8)
W8 O4 W10 O30 -87.2(9)
W8 O4 W10 O27 -9(2)
W8 O4 W10 O74 71.6(9)
W8 O4 W10 O29 -0.9(7)
Si1 O29 W10 O5 170(3)
W16 O29 W10 O5 36(3)
W8 O29 W10 O5 -55(3)
Si1 O29 W10 O30 -43.1(8)
W16 O29 W10 O30 -176.6(5)
W8 O29 W10 O30 91.6(5)
Si1 O29 W10 O27 42.8(7)
W16 O29 W10 O27 -90.7(5)
W8 O29 W10 O27 177.5(5)
Si1 O29 W10 O74 132.8(8)
W16 O29 W10 O74 -0.6(5)
W8 O29 W10 O74 -92.4(5)
Si1 O29 W10 O4 -134.1(8)
W16 O29 W10 O4 92.4(5)
W8 O29 W10 O4 0.6(5)
W12 O51 W11 O52 128.5(18)
W12 O51 W11 O53 26.0(18)
W12 O51 W11 O55 -53(3)
W12 O51 W11 O67 -131.7(19)
W12 O51 W11 O82 -59.8(18)
W7 O53 W11 O52 -131.6(19)
W7 O53 W11 O51 -29.2(18)
W7 O53 W11 O55 126.6(19)
W7 O53 W11 O67 42(3)
W7 O53 W11 O82 54.2(18)
W21 O55 W11 O52 170.9(10)
W21 O55 W11 O51 -8(2)
W21 O55 W11 O53 -85.5(10)
W21 O55 W11 O67 71.1(11)
W21 O55 W11 O82 -0.5(8)
W19 O67 W11 O52 -171.6(8)
W19 O67 W11 O51 85.4(8)
W19 O67 W11 O53 14.5(18)
W19 O67 W11 O55 -70.4(9)
W19 O67 W11 O82 1.9(7)
Si2 O82 W11 O52 172(3)
W19 O82 W11 O52 37(4)
W21 O82 W11 O52 -55(4)
Si2 O82 W11 O51 43.7(10)
W19 O82 W11 O51 -91.0(6)
W21 O82 W11 O51 177.2(6)
Si2 O82 W11 O53 -41.6(9)
W19 O82 W11 O53 -176.3(5)
W21 O82 W11 O53 92.0(5)
Si2 O82 W11 O55 -133.2(11)
W19 O82 W11 O55 92.1(6)
W21 O82 W11 O55 0.3(6)
Si2 O82 W11 O67 133.4(10)
W19 O82 W11 O67 -1.3(4)
W21 O82 W11 O67 -93.1(5)
W11 O51 W12 O40 -127.6(18)
W11 O51 W12 O50 -25.8(18)
W11 O51 W12 O41 47(3)
W11 O51 W12 O39 130.4(19)
W11 O51 W12 O83 59.3(18)
W7 O50 W12 O40 129.9(16)
W7 O50 W12 O51 27.6(16)
W7 O50 W12 O41 -129.0(16)
W7 O50 W12 O39 -51(2)
W7 O50 W12 O83 -57.4(16)
W18 O41 W12 O40 -170.7(9)
W18 O41 W12 O51 14(2)
W18 O41 W12 O50 86.7(9)
W18 O41 W12 O39 -69.5(9)
W18 O41 W12 O83 1.8(7)
W13 O39 W12 O40 171.6(8)
W13 O39 W12 O51 -84.9(9)
W13 O39 W12 O50 -7.4(18)
W13 O39 W12 O41 70.8(9)
W13 O39 W12 O83 -0.8(7)
Si2 O83 W12 O40 -179(1)
W18 O83 W12 O40 45(3)
W13 O83 W12 O40 -46(3)
Si2 O83 W12 O51 -40.6(9)
W18 O83 W12 O51 -176.0(5)
W13 O83 W12 O51 92.7(5)
Si2 O83 W12 O50 44.6(8)
W18 O83 W12 O50 -90.9(5)
W13 O83 W12 O50 177.8(5)
Si2 O83 W12 O41 134.2(9)
W18 O83 W12 O41 -1.2(5)
W13 O83 W12 O41 -92.5(5)
Si2 O83 W12 O39 -132.7(9)
W18 O83 W12 O39 91.9(5)
W13 O83 W12 O39 0.5(4)
W12 O39 W13 O38 -172.2(8)
W12 O39 W13 O46 13(2)
W12 O39 W13 O44 -71.9(8)
W12 O39 W13 O42 84.8(8)
W12 O39 W13 O83 0.8(7)
W22 O46 W13 O38 -131.5(17)
W22 O46 W13 O39 44(3)
W22 O46 W13 O44 128.0(17)
W22 O46 W13 O42 -29.6(17)
W22 O46 W13 O83 54.9(16)
W18 O44 W13 O38 170.3(9)
W18 O44 W13 O39 70.7(9)
W18 O44 W13 O46 -87.0(9)
W18 O44 W13 O42 -14(2)
W18 O44 W13 O83 -2.0(8)
W19 O42 W13 O38 132.5(16)
W19 O42 W13 O39 -127.8(17)
W19 O42 W13 O46 30.8(16)
W19 O42 W13 O44 -43(2)
W19 O42 W13 O83 -54.7(16)
Si2 O83 W13 O38 177(3)
W18 O83 W13 O38 -48(4)
W12 O83 W13 O38 44(4)
Si2 O83 W13 O39 132.9(9)
W18 O83 W13 O39 -92.4(5)
W12 O83 W13 O39 -0.5(5)
Si2 O83 W13 O46 -42.6(9)
W18 O83 W13 O46 92.1(5)
W12 O83 W13 O46 -176.1(5)
Si2 O83 W13 O44 -133.3(10)
W18 O83 W13 O44 1.4(5)
W12 O83 W13 O44 93.3(6)
Si2 O83 W13 O42 42.1(9)
W18 O83 W13 O42 176.7(5)
W12 O83 W13 O42 -91.4(5)
W4 O14 W14 O19 127.1(18)
W4 O14 W14 O18 26.2(18)
W4 O14 W14 O75 -132.2(18)
W4 O14 W14 O21 -48(3)
W4 O14 W14 O25 -59.1(17)
W5 O18 W14 O19 -127.3(15)
W5 O18 W14 O14 -24.4(15)
W5 O18 W14 O75 56(2)
W5 O18 W14 O21 134.9(15)
W5 O18 W14 O25 59.8(14)
W3 O75 W14 O19 -172.3(8)
W3 O75 W14 O14 84.3(7)
W3 O75 W14 O18 4.0(18)
W3 O75 W14 O21 -74.2(7)
W3 O75 W14 O25 0.5(6)
W6 O21 W14 O19 170.7(8)
W6 O21 W14 O14 -15(2)
W6 O21 W14 O18 -88.2(7)
W6 O21 W14 O75 70.4(8)
W6 O21 W14 O25 -2.7(6)
Si1 O25 W14 O19 -176(3)
W3 O25 W14 O19 48(4)
W6 O25 W14 O19 -42(4)
Si1 O25 W14 O14 44.1(8)
W3 O25 W14 O14 -91.8(5)
W6 O25 W14 O14 177.6(5)
Si1 O25 W14 O18 -43.1(8)
W3 O25 W14 O18 -179.1(5)
W6 O25 W14 O18 90.3(5)
Si1 O25 W14 O75 135.6(9)
W3 O25 W14 O75 -0.4(4)
W6 O25 W14 O75 -91.0(5)
Si1 O25 W14 O21 -131.5(9)
W3 O25 W14 O21 92.5(5)
W6 O25 W14 O21 1.9(5)
W24 O78 W15 O79 -172.1(8)
W24 O78 W15 O65 87.3(9)
W24 O78 W15 O47 13(2)
W24 O78 W15 O48 -70.8(9)
W24 O78 W15 O63 1.3(7)
W17 O65 W15 O79 132.4(15)
W17 O65 W15 O78 -126.6(15)
W17 O65 W15 O47 31.5(15)
W17 O65 W15 O48 -44(2)
W17 O65 W15 O63 -52.6(15)
W18 O47 W15 O79 -127.2(19)
W18 O47 W15 O78 47(3)
W18 O47 W15 O65 -27.4(19)
W18 O47 W15 O48 131.3(19)
W18 O47 W15 O63 59.0(19)
W22 O48 W15 O79 173.7(9)
W22 O48 W15 O78 72.8(9)
W22 O48 W15 O65 -10.3(19)
W22 O48 W15 O47 -84.5(8)
W22 O48 W15 O63 -0.9(7)
Si2 O63 W15 O79 -176(5)
W22 O63 W15 O79 -40(5)
W24 O63 W15 O79 52(5)
Si2 O63 W15 O78 131.1(10)
W22 O63 W15 O78 -92.7(6)
W24 O63 W15 O78 -0.9(5)
Si2 O63 W15 O65 40.9(9)
W22 O63 W15 O65 177.1(5)
W24 O63 W15 O65 -91.2(5)
Si2 O63 W15 O47 -44.2(9)
W22 O63 W15 O47 92.0(5)
W24 O63 W15 O47 -176.3(5)
Si2 O63 W15 O48 -135.6(10)
W22 O63 W15 O48 0.6(5)
W24 O63 W15 O48 92.4(5)
W1 O6 W16 O73 127.4(15)
W1 O6 W16 O1 -131.3(15)
W1 O6 W16 O74 -48(2)
W1 O6 W16 O7 27.5(15)
W1 O6 W16 O29 -58.6(15)
W8 O1 W16 O73 -171.4(8)
W8 O1 W16 O6 85.5(8)
W8 O1 W16 O74 -71.2(9)
W8 O1 W16 O7 11(2)
W8 O1 W16 O29 1.4(7)
W10 O74 W16 O73 172.6(8)
W10 O74 W16 O6 -12.0(19)
W10 O74 W16 O1 71.7(8)
W10 O74 W16 O7 -86.6(8)
W10 O74 W16 O29 -0.9(7)
W9 O7 W16 O73 -132.0(16)
W9 O7 W16 O6 -29.9(15)
W9 O7 W16 O1 46(3)
W9 O7 W16 O74 127.5(16)
W9 O7 W16 O29 54.8(15)
Si1 O29 W16 O73 -176(3)
W8 O29 W16 O73 49(3)
W10 O29 W16 O73 -43(3)
Si1 O29 W16 O6 43.3(8)
W8 O29 W16 O6 -92.2(5)
W10 O29 W16 O6 176.3(5)
Si1 O29 W16 O1 134.6(9)
W8 O29 W16 O1 -0.9(5)
W10 O29 W16 O1 -92.4(5)
Si1 O29 W16 O74 -132.3(8)
W8 O29 W16 O74 92.2(5)
W10 O29 W16 O74 0.6(5)
Si1 O29 W16 O7 -41.9(8)
W8 O29 W16 O7 -177.4(5)
W10 O29 W16 O7 91.1(5)
W15 O65 W17 O72 -133.7(15)
W15 O65 W17 O70 42(2)
W15 O65 W17 O59 126.6(15)
W15 O65 W17 O49 -32.4(15)
W15 O65 W17 O61 52.5(15)
W7 O70 W17 O72 -172.9(8)
W7 O70 W17 O65 12(2)
W7 O70 W17 O59 -74.0(8)
W7 O70 W17 O49 84.9(8)
W7 O70 W17 O61 0.5(7)
W20 O59 W17 O72 172.1(8)
W20 O59 W17 O65 -85.2(8)
W20 O59 W17 O70 73.8(8)
W20 O59 W17 O49 -8(2)
W20 O59 W17 O61 0.1(7)
W18 O49 W17 O72 132.7(16)
W18 O49 W17 O65 31.3(16)
W18 O49 W17 O70 -128.5(17)
W18 O49 W17 O59 -48(3)
W18 O49 W17 O61 -55.0(16)
Si2 O61 W17 O72 176(3)
W7 O61 W17 O72 40(4)
W20 O61 W17 O72 -51(4)
Si2 O61 W17 O65 -40.4(9)
W7 O61 W17 O65 -176.3(5)
W20 O61 W17 O65 92.3(5)
Si2 O61 W17 O70 135.5(10)
W7 O61 W17 O70 -0.3(5)
W20 O61 W17 O70 -91.8(5)
Si2 O61 W17 O59 -132.8(10)
W7 O61 W17 O59 91.3(5)
W20 O61 W17 O59 -0.1(5)
Si2 O61 W17 O49 44.4(9)
W7 O61 W17 O49 -91.5(5)
W20 O61 W17 O49 177.1(5)
W15 O47 W18 O45 129.2(19)
W15 O47 W18 O41 -52(3)
W15 O47 W18 O49 27.3(19)
W15 O47 W18 O44 -132.0(19)
W15 O47 W18 O83 -58.7(19)
W12 O41 W18 O45 170.1(9)
W12 O41 W18 O47 -9(2)
W12 O41 W18 O49 -87.2(9)
W12 O41 W18 O44 71.1(9)
W12 O41 W18 O83 -1.8(7)
W17 O49 W18 O45 -132.8(16)
W17 O49 W18 O47 -30.3(17)
W17 O49 W18 O41 127.7(17)
W17 O49 W18 O44 43(3)
W17 O49 W18 O83 54.5(16)
W13 O44 W18 O45 -170.1(9)
W13 O44 W18 O47 87.0(9)
W13 O44 W18 O41 -70.9(9)
W13 O44 W18 O49 15(2)
W13 O44 W18 O83 2.1(8)
Si2 O83 W18 O45 178(3)
W12 O83 W18 O45 -47(3)
W13 O83 W18 O45 44(3)
Si2 O83 W18 O47 43.4(8)
W12 O83 W18 O47 178.4(5)
W13 O83 W18 O47 -90.6(5)
Si2 O83 W18 O41 -133.8(9)
W12 O83 W18 O41 1.2(5)
W13 O83 W18 O41 92.1(6)
Si2 O83 W18 O49 -42.7(8)
W12 O83 W18 O49 92.3(5)
W13 O83 W18 O49 -176.8(5)
Si2 O83 W18 O44 132.7(9)
W12 O83 W18 O44 -92.3(6)
W13 O83 W18 O44 -1.4(5)
W13 O42 W19 O43 -131.5(17)
W13 O42 W19 O67 127.9(17)
W13 O42 W19 O68 39(3)
W13 O42 W19 O80 -31.6(16)
W13 O42 W19 O82 54.8(16)
W11 O67 W19 O43 169.0(8)
W11 O67 W19 O42 -86.7(8)
W11 O67 W19 O68 70.9(8)
W11 O67 W19 O80 -8(2)
W11 O67 W19 O82 -1.9(7)
W21 O68 W19 O43 -170.7(9)
W21 O68 W19 O42 19(2)
W21 O68 W19 O67 -70.6(9)
W21 O68 W19 O80 89.0(9)
W21 O68 W19 O82 2.1(7)
W22 O80 W19 O43 132.8(16)
W22 O80 W19 O42 29.4(15)
W22 O80 W19 O67 -51(3)
W22 O80 W19 O68 -129.6(16)
W22 O80 W19 O82 -56.1(15)
Si2 O82 W19 O43 172(3)
W21 O82 W19 O43 39(4)
W11 O82 W19 O43 -53(4)
Si2 O82 W19 O42 -42.2(9)
W21 O82 W19 O42 -175.0(5)
W11 O82 W19 O42 93.4(5)
Si2 O82 W19 O67 -134.3(10)
W21 O82 W19 O67 92.8(5)
W11 O82 W19 O67 1.3(4)
Si2 O82 W19 O68 131.4(10)
W21 O82 W19 O68 -1.4(5)
W11 O82 W19 O68 -93.0(6)
Si2 O82 W19 O80 43.7(9)
W21 O82 W19 O80 -89.2(5)
W11 O82 W19 O80 179.3(5)
W7 O56 W20 O58 174.9(9)
W7 O56 W20 O60 -2(2)
W7 O56 W20 O57 -82.8(9)
W7 O56 W20 O59 75.3(9)
W7 O56 W20 O61 1.6(7)
W24 O60 W20 O58 128.6(16)
W24 O60 W20 O56 -54(3)
W24 O60 W20 O57 27.1(15)
W24 O60 W20 O59 -131.2(16)
W24 O60 W20 O61 -57.9(15)
W21 O57 W20 O58 -127.8(17)
W21 O57 W20 O56 131.3(18)
W21 O57 W20 O60 -26.4(17)
W21 O57 W20 O59 51(3)
W21 O57 W20 O61 58.8(17)
W17 O59 W20 O58 -173.2(8)
W17 O59 W20 O56 -73.2(8)
W17 O59 W20 O60 84.8(8)
W17 O59 W20 O57 8(2)
W17 O59 W20 O61 -0.1(7)
Si2 O61 W20 O58 -180(3)
W7 O61 W20 O58 -46(4)
W17 O61 W20 O58 47(4)
Si2 O61 W20 O56 -135.1(10)
W7 O61 W20 O56 -1.1(5)
W17 O61 W20 O56 91.1(6)
Si2 O61 W20 O60 43.3(9)
W7 O61 W20 O60 177.4(6)
W17 O61 W20 O60 -90.5(6)
Si2 O61 W20 O57 -43.0(9)
W7 O61 W20 O57 91.0(5)
W17 O61 W20 O57 -176.9(5)
Si2 O61 W20 O59 133.9(10)
W7 O61 W20 O59 -92.1(6)
W17 O61 W20 O59 0.1(5)
W24 O62 W21 O71 -130.8(16)
W24 O62 W21 O57 -28.9(16)
W24 O62 W21 O55 48(3)
W24 O62 W21 O68 127.6(16)
W24 O62 W21 O82 55.7(16)
W20 O57 W21 O71 127.2(18)
W20 O57 W21 O62 27.1(17)
W20 O57 W21 O55 -130.9(18)
W20 O57 W21 O68 -51(3)
W20 O57 W21 O82 -59.2(17)
W11 O55 W21 O71 -172.7(10)
W11 O55 W21 O62 9(2)
W11 O55 W21 O57 85.1(10)
W11 O55 W21 O68 -71.2(10)
W11 O55 W21 O82 0.5(9)
W19 O68 W21 O71 171.1(9)
W19 O68 W21 O62 -88.4(9)
W19 O68 W21 O57 -11(2)
W19 O68 W21 O55 69.4(9)
W19 O68 W21 O82 -2.1(7)
Si2 O82 W21 O71 -179(41)
W19 O82 W21 O71 -45(4)
W11 O82 W21 O71 46(4)
Si2 O82 W21 O62 -42.2(9)
W19 O82 W21 O62 91.1(5)
W11 O82 W21 O62 -177.2(6)
Si2 O82 W21 O57 44.5(9)
W19 O82 W21 O57 177.9(6)
W11 O82 W21 O57 -90.4(6)
Si2 O82 W21 O55 134.6(10)
W19 O82 W21 O55 -92.0(6)
W11 O82 W21 O55 -0.3(6)
Si2 O82 W21 O68 -131.9(9)
W19 O82 W21 O68 1.4(5)
W11 O82 W21 O68 93.1(6)
W15 O48 W22 O91 -171.8(8)
W15 O48 W22 O46 85.7(8)
W15 O48 W22 O66 -72.2(8)
W15 O48 W22 O80 8(2)
W15 O48 W22 O63 0.9(7)
W13 O46 W22 O91 130.7(17)
W13 O46 W22 O48 -129.1(17)
W13 O46 W22 O66 -45(3)
W13 O46 W22 O80 30.7(17)
W13 O46 W22 O63 -54.5(16)
W24 O66 W22 O91 171.9(10)
W24 O66 W22 O48 72.0(9)
W24 O66 W22 O46 -12(2)
W24 O66 W22 O80 -87.7(9)
W24 O66 W22 O63 -2.5(8)
W19 O80 W22 O91 -131.6(16)
W19 O80 W22 O48 49(3)
W19 O80 W22 O46 -29.7(15)
W19 O80 W22 O66 128.8(16)
W19 O80 W22 O63 55.5(15)
Si2 O63 W22 O91 -172(4)
W24 O63 W22 O91 -37(4)
W15 O63 W22 O91 54(4)
Si2 O63 W22 O48 133.9(10)
W24 O63 W22 O48 -91.0(5)
W15 O63 W22 O48 -0.6(5)
Si2 O63 W22 O46 42.8(9)
W24 O63 W22 O46 177.9(6)
W15 O63 W22 O46 -91.7(5)
Si2 O63 W22 O66 -133.4(10)
W24 O63 W22 O66 1.7(5)
W15 O63 W22 O66 92.1(6)
Si2 O63 W22 O80 -43.7(9)
W24 O63 W22 O80 91.4(5)
W15 O63 W22 O80 -178.2(5)
W10 O27 W23 O16 -127.8(16)
W10 O27 W23 O10 131.9(17)
W10 O27 W23 O17 -26.0(16)
W10 O27 W23 O37 50(2)
W10 O27 W23 O36 58.5(16)
W9 O10 W23 O16 174.3(9)
W9 O10 W23 O27 -83.5(8)
W9 O10 W23 O17 -6(2)
W9 O10 W23 O37 72.6(8)
W9 O10 W23 O36 0.6(7)
W3 O17 W23 O16 128.3(17)
W3 O17 W23 O27 27.0(17)
W3 O17 W23 O10 -51(3)
W3 O17 W23 O37 -129.6(17)
W3 O17 W23 O36 -57.7(17)
W4 O37 W23 O16 -170.5(8)
W4 O37 W23 O27 11.9(19)
W4 O37 W23 O10 -70.8(8)
W4 O37 W23 O17 87.0(8)
W4 O37 W23 O36 2.8(7)
Si1 O36 W23 O16 -177(4)
W4 O36 W23 O16 46(4)
W9 O36 W23 O16 -44(4)
Si1 O36 W23 O27 -41.0(8)
W4 O36 W23 O27 -178.1(5)
W9 O36 W23 O27 91.2(5)
Si1 O36 W23 O10 -132.6(9)
W4 O36 W23 O10 90.3(5)
W9 O36 W23 O10 -0.4(5)
Si1 O36 W23 O17 44.7(8)
W4 O36 W23 O17 -92.4(5)
W9 O36 W23 O17 176.9(5)
Si1 O36 W23 O37 135.3(9)
W4 O36 W23 O37 -1.9(5)
W9 O36 W23 O37 -92.5(5)
W20 O60 W24 O77 -128.5(16)
W20 O60 W24 O66 47(3)
W20 O60 W24 O62 -28.1(15)
W20 O60 W24 O78 129.9(16)
W20 O60 W24 O63 56.8(15)
W22 O66 W24 O77 -171.8(10)
W22 O66 W24 O60 12(2)
W22 O66 W24 O62 87.4(9)
W22 O66 W24 O78 -70.3(9)
W22 O66 W24 O63 2.4(8)
W21 O62 W24 O77 131.0(16)
W21 O62 W24 O60 29.2(16)
W21 O62 W24 O66 -128.8(16)
W21 O62 W24 O78 -48(3)
W21 O62 W24 O63 -56.3(16)
W15 O78 W24 O77 171.0(9)
W15 O78 W24 O60 -86.7(9)
W15 O78 W24 O66 70.7(9)
W15 O78 W24 O62 -10(2)
W15 O78 W24 O63 -1.3(7)
Si2 O63 W24 O77 174(4)
W22 O63 W24 O77 37(5)
W15 O63 W24 O77 -54(5)
Si2 O63 W24 O60 -41.1(9)
W22 O63 W24 O60 -177.9(6)
W15 O63 W24 O60 91.0(5)
Si2 O63 W24 O66 135.1(10)
W22 O63 W24 O66 -1.7(5)
W15 O63 W24 O66 -92.8(6)
Si2 O63 W24 O62 45.3(9)
W22 O63 W24 O62 -91.5(5)
W15 O63 W24 O62 177.4(5)
Si2 O63 W24 O78 -131.2(10)
W22 O63 W24 O78 92.0(6)
W15 O63 W24 O78 0.9(5)
